data_7204681
loop_
_publ_author_name
'Evans, Ivana Radosavljevic'
'Howard, Judith A. K.'
'Evans, John S. O.'

_publ_section_title
;
 ?-Bi2Sn2O7 ? a 176 atom crystal structure from powder diffraction data
;
_journal_issue 9
_journal_name_full 'Journal of Materials Chemistry'
_journal_page_first 2098
_journal_paper_doi 10.1039/b305211g
_journal_volume 13
_journal_year 2003
_space_group_IT_number 7
_symmetry_cell_setting monoclinic
_symmetry_space_group_name_Hall 'P -2yc'
_symmetry_space_group_name_H-M 'P 1 c 1'
_cell_angle_alpha 90
_cell_angle_beta 89.962(4)
_cell_angle_gamma 90
_cell_length_a 15.0502(6)
_cell_length_b 15.0545(6)
_cell_length_c 21.5114(4)
_cell_volume 4873.9(3)
_refine_ls_extinction_method None
_cod_data_source_file b305211g.txt
_cod_data_source_block CRYSTALS_cif
_cod_depositor_comments
;
The following automatic conversions were performed:
'_symmetry_cell_setting' value 'Monoclinic' changed to 'monoclinic'
according to '/home/saulius/struct/CIF-dictionaries/cif_core.dic'
dictionary named 'cif_core.dic' version 2.4.1 from 2010-06-29.

Automatic conversion script
Id: cif_fix_enum 1527 2010-12-29 10:47:43Z saulius 
;
_cod_original_sg_symbol_H-M 'P 1 c 1 '
_cod_database_code 7204681

loop_
_symmetry_equiv_pos_as_xyz
x,y,z
x,-y,z+1/2

loop_
_atom_site_label
_atom_site_type_symbol
_atom_site_fract_x
_atom_site_fract_y
_atom_site_fract_z
_atom_site_U_iso_or_equiv
_atom_site_occupancy
_atom_site_adp_type
_atom_site_attached_hydrogens
Bi1 Bi 0.1495 -0.0284 0.0551 0.0007 1.0000 Uani .
Bi2 Bi 0.6572 0.5208 0.0496 0.0007 1.0000 Uani .
Sn3 Sn 0.1450 0.5001 0.3079 0.0007 1.0000 Uani .
Sn4 Sn 0.6440 -0.0015 0.3117 0.0007 1.0000 Uani .
O5 O 0.2689 -0.0083 0.2688 0.0007 1.0000 Uani .
O16 O 0.7690 0.5129 0.2727 0.0007 1.0000 Uani .
O17 O 0.2701 0.0073 0.1361 0.0007 1.0000 Uani .
O18 O 0.7765 0.4878 0.1316 0.0007 1.0000 Uani .
Bi9 Bi 0.1582 0.2454 0.3299 0.0007 1.0000 Uani .
Bi10 Bi 0.1582 0.2524 0.8287 0.0007 1.0000 Uani .
Bi11 Bi 0.6582 0.7523 0.3260 0.0007 1.0000 Uani .
Bi12 Bi 0.6582 0.7406 0.8218 0.0007 1.0000 Uani .
Sn13 Sn 0.1560 0.7414 0.0600 0.0007 1.0000 Uani .
Sn14 Sn 0.1557 0.7484 0.5565 0.0007 1.0000 Uani .
Sn15 Sn 0.6395 0.2511 0.0602 0.0007 1.0000 Uani .
Sn16 Sn 0.6540 0.2534 0.5613 0.0007 1.0000 Uani .
O17 O 0.0291 0.2495 0.0219 0.0007 1.0000 Uani .
O18 O 0.0305 0.2557 0.5224 0.0007 1.0000 Uani .
O19 O 0.5284 0.7494 0.0244 0.0007 1.0000 Uani .
O20 O 0.5163 0.7405 0.5201 0.0007 1.0000 Uani .
O21 O 0.0331 0.2476 0.3941 0.0007 1.0000 Uani .
O22 O 0.0239 0.2474 0.8884 0.0007 1.0000 Uani .
O23 O 0.5168 0.7530 0.3857 0.0007 1.0000 Uani .
O24 O 0.5225 0.7455 0.8819 0.0007 1.0000 Uani .
Bi25 Bi 0.0011 0.6045 0.4323 0.0007 1.0000 Uani .
Bi26 Bi 0.0180 0.6383 0.9490 0.0007 1.0000 Uani .
Bi27 Bi 0.5302 0.1436 0.4519 0.0007 1.0000 Uani .
Bi28 Bi 0.5006 0.1225 0.9318 0.0007 1.0000 Uani .
Sn29 Sn 0.0286 0.1301 0.1785 0.0007 1.0000 Uani .
Sn30 Sn 0.0283 0.1305 0.6831 0.0007 1.0000 Uani .
Sn31 Sn 0.5270 0.6248 0.1834 0.0007 1.0000 Uani .
Sn32 Sn 0.5138 0.6196 0.6921 0.0007 1.0000 Uani .
O33 O 0.0029 0.7477 0.2210 0.0007 1.0000 Uani .
O34 O 0.0075 0.7513 0.7221 0.0007 1.0000 Uani .
O35 O 0.5078 0.2509 0.2209 0.0007 1.0000 Uani .
O36 O 0.5090 0.2487 0.7158 0.0007 1.0000 Uani .
Bi37 Bi 0.2552 0.6339 0.1771 0.0007 1.0000 Uani .
Bi38 Bi 0.2706 0.6138 0.6970 0.0007 1.0000 Uani .
Bi39 Bi 0.7697 0.1093 0.1983 0.0007 1.0000 Uani .
Bi40 Bi 0.7500 0.1279 0.6783 0.0007 1.0000 Uani .
Sn41 Sn 0.2707 0.1298 0.4370 0.0007 1.0000 Uani .
Sn42 Sn 0.2720 0.1242 0.9354 0.0007 1.0000 Uani .
Sn43 Sn 0.7714 0.6293 0.4333 0.0007 1.0000 Uani .
Sn44 Sn 0.7788 0.6242 0.9330 0.0007 1.0000 Uani .
O45 O 0.2551 0.5053 0.4707 0.0007 1.0000 Uani .
O46 O 0.7522 0.0006 0.4721 0.0007 1.0000 Uani .
O47 O 0.2765 0.5027 0.1391 0.0007 1.0000 Uani .
O48 O 0.7748 -0.0034 0.1331 0.0007 1.0000 Uani .
O49 O 0.4164 0.8504 0.1270 0.0007 1.0000 Uani .
O50 O 0.4181 0.8594 0.6137 0.0007 1.0000 Uani .
O51 O 0.9218 0.3495 0.1186 0.0007 1.0000 Uani .
O52 O 0.9171 0.3485 0.6259 0.0007 1.0000 Uani .
O53 O 0.4162 0.3476 0.1281 0.0007 1.0000 Uani .
O54 O 0.4303 0.3578 0.6177 0.0007 1.0000 Uani .
O55 O 0.9300 0.8557 0.1178 0.0007 1.0000 Uani .
O56 O 0.9275 0.8567 0.6153 0.0007 1.0000 Uani .
O57 O 0.3786 0.9004 0.3777 0.0007 1.0000 Uani .
O58 O 0.3641 0.8969 0.8698 0.0007 1.0000 Uani .
O59 O 0.8797 0.3998 0.3707 0.0007 1.0000 Uani .
O60 O 0.8781 0.3997 0.8764 0.0007 1.0000 Uani .
O61 O 0.3797 0.4021 0.3753 0.0007 1.0000 Uani .
O62 O 0.3788 0.3947 0.8675 0.0007 1.0000 Uani .
O63 O 0.8704 0.8995 0.3683 0.0007 1.0000 Uani .
O64 O 0.8658 0.9151 0.8768 0.0007 1.0000 Uani .
O65 O 0.1769 0.9035 0.3693 0.0007 1.0000 Uani .
O66 O 0.1689 0.9005 0.8756 0.0007 1.0000 Uani .
O67 O 0.6819 0.3967 0.3668 0.0007 1.0000 Uani .
O68 O 0.6661 0.3942 0.8739 0.0007 1.0000 Uani .
O69 O 0.1277 0.3463 0.1224 0.0007 1.0000 Uani .
O70 O 0.1288 0.3495 0.6281 0.0007 1.0000 Uani .
O71 O 0.6269 0.8424 0.1269 0.0007 1.0000 Uani .
O72 O 0.6114 0.8517 0.6203 0.0007 1.0000 Uani .
O73 O 0.2742 0.2382 0.1021 0.0007 1.0000 Uani .
O74 O 0.2794 0.2636 0.5994 0.0007 1.0000 Uani .
O75 O 0.7799 0.7630 0.0945 0.0007 1.0000 Uani .
O76 O 0.7716 0.7482 0.5855 0.0007 1.0000 Uani .
O77 O 0.2713 0.2418 0.2639 0.0007 1.0000 Uani .
O78 O 0.2750 0.2476 0.7561 0.0007 1.0000 Uani .
O79 O 0.7832 0.7430 0.2521 0.0007 1.0000 Uani .
O80 O 0.7764 0.7536 0.7729 0.0007 1.0000 Uani .
O81 O 0.0264 0.0120 0.3498 0.0007 1.0000 Uani .
O82 O 0.5189 0.4906 0.3466 0.0007 1.0000 Uani .
O83 O 0.0332 -0.0227 -0.0035 0.0007 1.0000 Uani .
O84 O 0.5250 0.5035 0.0164 0.0007 1.0000 Uani .
O85 O 0.0244 0.4976 0.1480 0.0007 1.0000 Uani .
O86 O 0.5113 0.0019 0.1445 0.0007 1.0000 Uani .
O87 O 0.0098 0.4956 0.0010 0.0007 1.0000 Uani .
O88 O 0.5332 0.0047 0.0097 0.0007 1.0000 Uani .
O89 O 0.2716 0.7520 0.3960 0.0007 1.0000 Uani .
O90 O 0.2654 0.7446 0.9008 0.0007 1.0000 Uani .
O91 O 0.7588 0.2505 0.3985 0.0007 1.0000 Uani .
O92 O 0.7699 0.2462 0.8955 0.0007 1.0000 Uani .
O93 O 0.4034 0.3985 0.2455 0.0007 1.0000 Uani .
O94 O 0.4205 0.4093 0.7394 0.0007 1.0000 Uani .
O95 O 0.9306 0.9007 0.2456 0.0007 1.0000 Uani .
O96 O 0.9310 0.9096 0.7389 0.0007 1.0000 Uani .
O97 O 0.4163 0.9050 0.2432 0.0007 1.0000 Uani .
O98 O 0.4163 0.8999 0.7508 0.0007 1.0000 Uani .
O99 O 0.9323 0.4015 0.2509 0.0007 1.0000 Uani .
O100 O 0.9145 0.4019 0.7416 0.0007 1.0000 Uani .
O101 O 0.3802 0.3456 -0.0078 0.0007 1.0000 Uani .
O102 O 0.3780 0.3500 0.4989 0.0007 1.0000 Uani .
O103 O 0.8769 0.8379 -0.0120 0.0007 1.0000 Uani .
O104 O 0.8802 0.8520 0.4926 0.0007 1.0000 Uani .
O105 O 0.3778 0.8433 -0.0058 0.0007 1.0000 Uani .
O106 O 0.3782 0.8379 0.4893 0.0007 1.0000 Uani .
O107 O 0.8802 0.3345 -0.0161 0.0007 1.0000 Uani .
O108 O 0.8794 0.3459 0.4938 0.0007 1.0000 Uani .
O109 O 0.1802 0.3534 -0.0046 0.0007 1.0000 Uani .
O110 O 0.1666 0.3540 0.4916 0.0007 1.0000 Uani .
O111 O 0.6658 0.8462 -0.0033 0.0007 1.0000 Uani .
O112 O 0.6818 0.8505 0.5037 0.0007 1.0000 Uani .
O113 O 0.1297 0.9074 0.2412 0.0007 1.0000 Uani .
O114 O 0.1289 0.9016 0.7392 0.0007 1.0000 Uani .
O115 O 0.6253 0.4037 0.2468 0.0007 1.0000 Uani .
O116 O 0.6302 0.4125 0.7383 0.0007 1.0000 Uani .
Bi117 Bi 0.4082 0.2318 0.3004 0.0007 1.0000 Uani .
Bi118 Bi 0.4082 0.2673 0.8024 0.0007 1.0000 Uani .
Bi119 Bi 0.9081 0.7810 0.3029 0.0007 1.0000 Uani .
Bi120 Bi 0.9058 0.7335 0.7965 0.0007 1.0000 Uani .
Sn121 Sn 0.4040 0.7501 0.0621 0.0007 1.0000 Uani .
Sn122 Sn 0.3950 0.7482 0.5608 0.0007 1.0000 Uani .
Sn123 Sn 0.9024 0.2476 0.0563 0.0007 1.0000 Uani .
Sn124 Sn 0.9056 0.2498 0.5594 0.0007 1.0000 Uani .
Bi125 Bi 0.4082 0.4883 0.0735 0.0007 1.0000 Uani .
Bi126 Bi 0.9082 0.0005 0.0834 0.0007 1.0000 Uani .
Sn127 Sn 0.3897 -0.0022 0.3115 0.0007 1.0000 Uani .
Sn128 Sn 0.8950 0.5036 0.3096 0.0007 1.0000 Uani .
O129 O 0.2698 0.4854 0.2733 0.0007 1.0000 Uani .
O130 O 0.7742 0.0058 0.2806 0.0007 1.0000 Uani .
Bi131 Bi 0.2656 0.8881 0.1955 0.0007 1.0000 Uani .
Bi132 Bi 0.2518 0.8684 0.6741 0.0007 1.0000 Uani .
Bi133 Bi 0.7424 0.3650 0.1692 0.0007 1.0000 Uani .
Bi134 Bi 0.7732 0.3739 0.6978 0.0007 1.0000 Uani .
Sn135 Sn 0.2774 0.3802 0.4373 0.0007 1.0000 Uani .
Sn136 Sn 0.2796 0.3739 0.9313 0.0007 1.0000 Uani .
Sn137 Sn 0.7748 0.8774 0.4351 0.0007 1.0000 Uani .
Sn138 Sn 0.7667 0.8744 0.9357 0.0007 1.0000 Uani .
O139 O 0.2534 0.0023 0.4677 0.0007 1.0000 Uani .
O140 O 0.7635 0.5021 0.4666 0.0007 1.0000 Uani .
O141 O 0.1834 0.6017 0.3658 0.0007 1.0000 Uani .
O142 O 0.1811 0.5975 0.8708 0.0007 1.0000 Uani .
O143 O 0.6666 0.1034 0.3715 0.0007 1.0000 Uani .
O144 O 0.6669 0.1002 0.8768 0.0007 1.0000 Uani .
O145 O 0.1302 0.1506 0.1174 0.0007 1.0000 Uani .
O146 O 0.1289 0.1574 0.6212 0.0007 1.0000 Uani .
O147 O 0.6238 0.6396 0.1164 0.0007 1.0000 Uani .
O148 O 0.6077 0.6617 0.6302 0.0007 1.0000 Uani .
O149 O 0.1663 0.1482 -0.0057 0.0007 1.0000 Uani .
O150 O 0.1738 0.1525 0.5024 0.0007 1.0000 Uani .
O151 O 0.6800 0.6481 -0.0025 0.0007 1.0000 Uani .
O152 O 0.6662 0.6546 0.4929 0.0007 1.0000 Uani .
O153 O 0.1279 0.5999 0.2435 0.0007 1.0000 Uani .
O154 O 0.1275 0.5900 0.7369 0.0007 1.0000 Uani .
O155 O 0.6071 0.0932 0.2476 0.0007 1.0000 Uani .
O156 O 0.6279 0.0959 0.7429 0.0007 1.0000 Uani .
Bi157 Bi 0.4082 0.0043 0.0691 0.0007 1.0000 Uani .
Bi158 Bi 0.9082 0.4989 0.0824 0.0007 1.0000 Uani .
Sn159 Sn 0.3949 0.4994 0.3089 0.0007 1.0000 Uani .
Sn160 Sn 0.9048 -0.0003 0.3079 0.0007 1.0000 Uani .
O161 O 0.0204 0.5121 0.3457 0.0007 1.0000 Uani .
O162 O 0.5161 0.0005 0.3456 0.0007 1.0000 Uani .
Bi163 Bi -0.0095 0.1185 0.4252 0.0007 1.0000 Uani .
Bi164 Bi 0.0180 0.1361 0.9450 0.0007 1.0000 Uani .
Bi165 Bi 0.5166 0.6390 0.4446 0.0007 1.0000 Uani .
Bi166 Bi 0.4988 0.6165 0.9338 0.0007 1.0000 Uani .
Sn167 Sn 0.0221 0.6233 0.1850 0.0007 1.0000 Uani .
Sn168 Sn 0.0230 0.6295 0.6818 0.0007 1.0000 Uani .
Sn169 Sn 0.5108 0.1259 0.1835 0.0007 1.0000 Uani .
Sn170 Sn 0.5227 0.1213 0.6845 0.0007 1.0000 Uani .
O171 O 0.0149 -0.0013 0.1552 0.0007 1.0000 Uani .
O172 O 0.5131 0.5002 0.1472 0.0007 1.0000 Uani .
Bi173 Bi 0.1484 0.4861 0.0571 0.0007 1.0000 Uani .
Bi174 Bi 0.6572 0.0288 0.0601 0.0007 1.0000 Uani .
Sn175 Sn 0.1472 0.0045 0.3078 0.0007 1.0000 Uani .
Sn176 Sn 0.6457 0.5027 0.3121 0.0007 1.0000 Uani .

loop_
_atom_site_aniso_label
_atom_site_aniso_U_11
_atom_site_aniso_U_22
_atom_site_aniso_U_33
_atom_site_aniso_U_23
_atom_site_aniso_U_13
_atom_site_aniso_U_12
Bi1 0.0021 0.0000 0.0000 0.0000 -0.0000 0.0000
Bi2 0.0021 0.0000 0.0000 0.0000 -0.0000 0.0000
Sn3 0.0019 0.0000 0.0000 0.0000 -0.0000 0.0000
Sn4 0.0019 0.0000 0.0000 0.0000 -0.0000 0.0000
O5 0.0020 0.0000 0.0000 0.0000 -0.0000 0.0000
O16 0.0020 0.0000 0.0000 0.0000 -0.0000 0.0000
O17 0.0019 0.0000 0.0000 0.0000 -0.0000 0.0000
O18 0.0019 0.0000 0.0000 0.0000 -0.0000 0.0000
Bi9 0.0021 0.0000 0.0000 0.0000 -0.0000 0.0000
Bi10 0.0021 0.0000 0.0000 0.0000 -0.0000 0.0000
Bi11 0.0021 0.0000 0.0000 0.0000 -0.0000 0.0000
Bi12 0.0021 0.0000 0.0000 0.0000 -0.0000 0.0000
Sn13 0.0019 0.0000 0.0000 0.0000 -0.0000 0.0000
Sn14 0.0019 0.0000 0.0000 0.0000 -0.0000 0.0000
Sn15 0.0019 0.0000 0.0000 0.0000 -0.0000 0.0000
Sn16 0.0019 0.0000 0.0000 0.0000 -0.0000 0.0000
O17 0.0020 0.0000 0.0000 0.0000 -0.0000 0.0000
O18 0.0020 0.0000 0.0000 0.0000 -0.0000 0.0000
O19 0.0020 0.0000 0.0000 0.0000 -0.0000 0.0000
O20 0.0020 0.0000 0.0000 0.0000 -0.0000 0.0000
O21 0.0019 0.0000 0.0000 0.0000 -0.0000 0.0000
O22 0.0019 0.0000 0.0000 0.0000 -0.0000 0.0000
O23 0.0019 0.0000 0.0000 0.0000 -0.0000 0.0000
O24 0.0019 0.0000 0.0000 0.0000 -0.0000 0.0000
Bi25 0.0021 0.0000 0.0000 0.0000 -0.0000 0.0000
Bi26 0.0021 0.0000 0.0000 0.0000 -0.0000 0.0000
Bi27 0.0021 0.0000 0.0000 0.0000 -0.0000 0.0000
Bi28 0.0021 0.0000 0.0000 0.0000 -0.0000 0.0000
Sn29 0.0019 0.0000 0.0000 0.0000 -0.0000 0.0000
Sn30 0.0019 0.0000 0.0000 0.0000 -0.0000 0.0000
Sn31 0.0019 0.0000 0.0000 0.0000 -0.0000 0.0000
Sn32 0.0019 0.0000 0.0000 0.0000 -0.0000 0.0000
O33 0.0020 0.0000 0.0000 0.0000 -0.0000 0.0000
O34 0.0020 0.0000 0.0000 0.0000 -0.0000 0.0000
O35 0.0020 0.0000 0.0000 0.0000 -0.0000 0.0000
O36 0.0020 0.0000 0.0000 0.0000 -0.0000 0.0000
Bi37 0.0021 0.0000 0.0000 0.0000 -0.0000 0.0000
Bi38 0.0021 0.0000 0.0000 0.0000 -0.0000 0.0000
Bi39 0.0021 0.0000 0.0000 0.0000 -0.0000 0.0000
Bi40 0.0021 0.0000 0.0000 0.0000 -0.0000 0.0000
Sn41 0.0019 0.0000 0.0000 0.0000 -0.0000 0.0000
Sn42 0.0019 0.0000 0.0000 0.0000 -0.0000 0.0000
Sn43 0.0019 0.0000 0.0000 0.0000 -0.0000 0.0000
Sn44 0.0019 0.0000 0.0000 0.0000 -0.0000 0.0000
O45 0.0020 0.0000 0.0000 0.0000 -0.0000 0.0000
O46 0.0020 0.0000 0.0000 0.0000 -0.0000 0.0000
O47 0.0019 0.0000 0.0000 0.0000 -0.0000 0.0000
O48 0.0019 0.0000 0.0000 0.0000 -0.0000 0.0000
O49 0.0020 0.0000 0.0000 0.0000 -0.0000 0.0000
O50 0.0020 0.0000 0.0000 0.0000 -0.0000 0.0000
O51 0.0020 0.0000 0.0000 0.0000 -0.0000 0.0000
O52 0.0020 0.0000 0.0000 0.0000 -0.0000 0.0000
O53 0.0020 0.0000 0.0000 0.0000 -0.0000 0.0000
O54 0.0020 0.0000 0.0000 0.0000 -0.0000 0.0000
O55 0.0020 0.0000 0.0000 0.0000 -0.0000 0.0000
O56 0.0020 0.0000 0.0000 0.0000 -0.0000 0.0000
O57 0.0020 0.0000 0.0000 0.0000 -0.0000 0.0000
O58 0.0020 0.0000 0.0000 0.0000 -0.0000 0.0000
O59 0.0020 0.0000 0.0000 0.0000 -0.0000 0.0000
O60 0.0020 0.0000 0.0000 0.0000 -0.0000 0.0000
O61 0.0020 0.0000 0.0000 0.0000 -0.0000 0.0000
O62 0.0020 0.0000 0.0000 0.0000 -0.0000 0.0000
O63 0.0020 0.0000 0.0000 0.0000 -0.0000 0.0000
O64 0.0020 0.0000 0.0000 0.0000 -0.0000 0.0000
O65 0.0020 0.0000 0.0000 0.0000 -0.0000 0.0000
O66 0.0020 0.0000 0.0000 0.0000 -0.0000 0.0000
O67 0.0020 0.0000 0.0000 0.0000 -0.0000 0.0000
O68 0.0020 0.0000 0.0000 0.0000 -0.0000 0.0000
O69 0.0020 0.0000 0.0000 0.0000 -0.0000 0.0000
O70 0.0020 0.0000 0.0000 0.0000 -0.0000 0.0000
O71 0.0020 0.0000 0.0000 0.0000 -0.0000 0.0000
O72 0.0020 0.0000 0.0000 0.0000 -0.0000 0.0000
O73 0.0020 0.0000 0.0000 0.0000 -0.0000 0.0000
O74 0.0020 0.0000 0.0000 0.0000 -0.0000 0.0000
O75 0.0020 0.0000 0.0000 0.0000 -0.0000 0.0000
O76 0.0020 0.0000 0.0000 0.0000 -0.0000 0.0000
O77 0.0019 0.0000 0.0000 0.0000 -0.0000 0.0000
O78 0.0019 0.0000 0.0000 0.0000 -0.0000 0.0000
O79 0.0019 0.0000 0.0000 0.0000 -0.0000 0.0000
O80 0.0019 0.0000 0.0000 0.0000 -0.0000 0.0000
O81 0.0020 0.0000 0.0000 0.0000 -0.0000 0.0000
O82 0.0020 0.0000 0.0000 0.0000 -0.0000 0.0000
O83 0.0020 0.0000 0.0000 0.0000 -0.0000 0.0000
O84 0.0020 0.0000 0.0000 0.0000 -0.0000 0.0000
O85 0.0020 0.0000 0.0000 0.0000 -0.0000 0.0000
O86 0.0020 0.0000 0.0000 0.0000 -0.0000 0.0000
O87 0.0019 0.0000 0.0000 0.0000 -0.0000 0.0000
O88 0.0019 0.0000 0.0000 0.0000 -0.0000 0.0000
O89 0.0020 0.0000 0.0000 0.0000 -0.0000 0.0000
O90 0.0020 0.0000 0.0000 0.0000 -0.0000 0.0000
O91 0.0020 0.0000 0.0000 0.0000 -0.0000 0.0000
O92 0.0020 0.0000 0.0000 0.0000 -0.0000 0.0000
O93 0.0020 0.0000 0.0000 0.0000 -0.0000 0.0000
O94 0.0020 0.0000 0.0000 0.0000 -0.0000 0.0000
O95 0.0020 0.0000 0.0000 0.0000 -0.0000 0.0000
O96 0.0020 0.0000 0.0000 0.0000 -0.0000 0.0000
O97 0.0020 0.0000 0.0000 0.0000 -0.0000 0.0000
O98 0.0020 0.0000 0.0000 0.0000 -0.0000 0.0000
O99 0.0020 0.0000 0.0000 0.0000 -0.0000 0.0000
O100 0.0020 0.0000 0.0000 0.0000 -0.0000 0.0000
O101 0.0020 0.0000 0.0000 0.0000 -0.0000 0.0000
O102 0.0020 0.0000 0.0000 0.0000 -0.0000 0.0000
O103 0.0020 0.0000 0.0000 0.0000 -0.0000 0.0000
O104 0.0020 0.0000 0.0000 0.0000 -0.0000 0.0000
O105 0.0020 0.0000 0.0000 0.0000 -0.0000 0.0000
O106 0.0020 0.0000 0.0000 0.0000 -0.0000 0.0000
O107 0.0020 0.0000 0.0000 0.0000 -0.0000 0.0000
O108 0.0020 0.0000 0.0000 0.0000 -0.0000 0.0000
O109 0.0020 0.0000 0.0000 0.0000 -0.0000 0.0000
O110 0.0020 0.0000 0.0000 0.0000 -0.0000 0.0000
O111 0.0020 0.0000 0.0000 0.0000 -0.0000 0.0000
O112 0.0020 0.0000 0.0000 0.0000 -0.0000 0.0000
O113 0.0020 0.0000 0.0000 0.0000 -0.0000 0.0000
O114 0.0020 0.0000 0.0000 0.0000 -0.0000 0.0000
O115 0.0020 0.0000 0.0000 0.0000 -0.0000 0.0000
O116 0.0020 0.0000 0.0000 0.0000 -0.0000 0.0000
Bi117 0.0021 0.0000 0.0000 0.0000 -0.0000 0.0000
Bi118 0.0021 0.0000 0.0000 0.0000 -0.0000 0.0000
Bi119 0.0021 0.0000 0.0000 0.0000 -0.0000 0.0000
Bi120 0.0021 0.0000 0.0000 0.0000 -0.0000 0.0000
Sn121 0.0019 0.0000 0.0000 0.0000 -0.0000 0.0000
Sn122 0.0019 0.0000 0.0000 0.0000 -0.0000 0.0000
Sn123 0.0019 0.0000 0.0000 0.0000 -0.0000 0.0000
Sn124 0.0019 0.0000 0.0000 0.0000 -0.0000 0.0000
Bi125 0.0021 0.0000 0.0000 0.0000 -0.0000 0.0000
Bi126 0.0021 0.0000 0.0000 0.0000 -0.0000 0.0000
Sn127 0.0019 0.0000 0.0000 0.0000 -0.0000 0.0000
Sn128 0.0019 0.0000 0.0000 0.0000 -0.0000 0.0000
O129 0.0020 0.0000 0.0000 0.0000 -0.0000 0.0000
O130 0.0020 0.0000 0.0000 0.0000 -0.0000 0.0000
Bi131 0.0021 0.0000 0.0000 0.0000 -0.0000 0.0000
Bi132 0.0021 0.0000 0.0000 0.0000 -0.0000 0.0000
Bi133 0.0021 0.0000 0.0000 0.0000 -0.0000 0.0000
Bi134 0.0021 0.0000 0.0000 0.0000 -0.0000 0.0000
Sn135 0.0019 0.0000 0.0000 0.0000 -0.0000 0.0000
Sn136 0.0019 0.0000 0.0000 0.0000 -0.0000 0.0000
Sn137 0.0019 0.0000 0.0000 0.0000 -0.0000 0.0000
Sn138 0.0019 0.0000 0.0000 0.0000 -0.0000 0.0000
O139 0.0020 0.0000 0.0000 0.0000 -0.0000 0.0000
O140 0.0020 0.0000 0.0000 0.0000 -0.0000 0.0000
O141 0.0020 0.0000 0.0000 0.0000 -0.0000 0.0000
O142 0.0020 0.0000 0.0000 0.0000 -0.0000 0.0000
O143 0.0020 0.0000 0.0000 0.0000 -0.0000 0.0000
O144 0.0020 0.0000 0.0000 0.0000 -0.0000 0.0000
O145 0.0020 0.0000 0.0000 0.0000 -0.0000 0.0000
O146 0.0020 0.0000 0.0000 0.0000 -0.0000 0.0000
O147 0.0020 0.0000 0.0000 0.0000 -0.0000 0.0000
O148 0.0020 0.0000 0.0000 0.0000 -0.0000 0.0000
O149 0.0020 0.0000 0.0000 0.0000 -0.0000 0.0000
O150 0.0020 0.0000 0.0000 0.0000 -0.0000 0.0000
O151 0.0020 0.0000 0.0000 0.0000 -0.0000 0.0000
O152 0.0020 0.0000 0.0000 0.0000 -0.0000 0.0000
O153 0.0020 0.0000 0.0000 0.0000 -0.0000 0.0000
O154 0.0020 0.0000 0.0000 0.0000 -0.0000 0.0000
O155 0.0020 0.0000 0.0000 0.0000 -0.0000 0.0000
O156 0.0020 0.0000 0.0000 0.0000 -0.0000 0.0000
Bi157 0.0021 0.0000 0.0000 0.0000 -0.0000 0.0000
Bi158 0.0021 0.0000 0.0000 0.0000 -0.0000 0.0000
Sn159 0.0019 0.0000 0.0000 0.0000 -0.0000 0.0000
Sn160 0.0019 0.0000 0.0000 0.0000 -0.0000 0.0000
O161 0.0020 0.0000 0.0000 0.0000 -0.0000 0.0000
O162 0.0020 0.0000 0.0000 0.0000 -0.0000 0.0000
Bi163 0.0021 0.0000 0.0000 0.0000 -0.0000 0.0000
Bi164 0.0021 0.0000 0.0000 0.0000 -0.0000 0.0000
Bi165 0.0021 0.0000 0.0000 0.0000 -0.0000 0.0000
Bi166 0.0021 0.0000 0.0000 0.0000 -0.0000 0.0000
Sn167 0.0019 0.0000 0.0000 0.0000 -0.0000 0.0000
Sn168 0.0019 0.0000 0.0000 0.0000 -0.0000 0.0000
Sn169 0.0019 0.0000 0.0000 0.0000 -0.0000 0.0000
Sn170 0.0019 0.0000 0.0000 0.0000 -0.0000 0.0000
O171 0.0020 0.0000 0.0000 0.0000 -0.0000 0.0000
O172 0.0020 0.0000 0.0000 0.0000 -0.0000 0.0000
Bi173 0.0021 0.0000 0.0000 0.0000 -0.0000 0.0000
Bi174 0.0021 0.0000 0.0000 0.0000 -0.0000 0.0000
Sn175 0.0019 0.0000 0.0000 0.0000 -0.0000 0.0000
Sn176 0.0019 0.0000 0.0000 0.0000 -0.0000 0.0000

loop_
_geom_angle_atom_site_label_1
_geom_angle_site_symmetry_1
_geom_angle_atom_site_label_2
_geom_angle_site_symmetry_2
_geom_angle_atom_site_label_3
_geom_angle_site_symmetry_3
_geom_angle
_geom_angle_publ_flag
O83 . Bi1 . O139 2_554 93.545 yes
O83 . Bi1 . O146 2_554 105.746 yes
O139 2_554 Bi1 . O146 2_554 130.697 yes
O83 . Bi1 . O150 2_554 82.424 yes
O139 2_554 Bi1 . O150 2_554 68.961 yes
O146 2_554 Bi1 . O150 2_554 69.290 yes
O84 . Bi2 . O140 2_564 110.644 yes
O84 . Bi2 . O147 . 95.644 yes
O140 2_564 Bi2 . O147 . 134.452 yes
O84 . Bi2 . O151 . 94.587 yes
O140 2_564 Bi2 . O151 . 69.685 yes
O147 . Bi2 . O151 . 71.787 yes
O129 . Sn3 . O141 . 92.425 yes
O129 . Sn3 . O142 2_564 85.355 yes
O141 . Sn3 . O142 2_564 93.334 yes
O129 . Sn3 . O153 . 87.051 yes
O141 . Sn3 . O153 . 84.249 yes
O142 2_564 Sn3 . O153 . 171.928 yes
O129 . Sn3 . O154 2_564 77.031 yes
O141 . Sn3 . O154 2_564 167.240 yes
O142 2_564 Sn3 . O154 2_564 92.949 yes
O153 . Sn3 . O154 2_564 88.002 yes
O129 . Sn3 . O161 . 177.828 yes
O141 . Sn3 . O161 . 87.188 yes
O142 2_564 Sn3 . O161 . 92.532 yes
O153 . Sn3 . O161 . 95.035 yes
O154 2_564 Sn3 . O161 . 103.616 yes
O130 . Sn4 . O143 . 90.216 yes
O130 . Sn4 . O144 2_554 95.662 yes
O143 . Sn4 . O144 2_554 95.718 yes
O130 . Sn4 . O155 . 90.138 yes
O143 . Sn4 . O155 . 86.073 yes
O144 2_554 Sn4 . O155 . 173.916 yes
O130 . Sn4 . O156 2_554 85.263 yes
O143 . Sn4 . O156 2_554 172.553 yes
O144 2_554 Sn4 . O156 2_554 90.622 yes
O155 . Sn4 . O156 2_554 88.020 yes
O130 . Sn4 . O162 . 175.634 yes
O143 . Sn4 . O162 . 85.538 yes
O144 2_554 Sn4 . O162 . 85.789 yes
O155 . Sn4 . O162 . 88.560 yes
O156 2_554 Sn4 . O162 . 98.854 yes
Sn127 . O5 . Bi131 1_545 111.845 yes
Sn127 . O5 . Sn175 . 128.041 yes
Bi131 1_545 O5 . Sn175 . 109.965 yes
Sn128 . O16 . Bi134 2_564 106.823 yes
Sn128 . O16 . Sn176 . 132.094 yes
Bi134 2_564 O16 . Sn176 . 111.318 yes
Bi131 1_545 O17 . Bi132 2_564 120.380 yes
Bi131 1_545 O17 . Bi157 . 109.934 yes
Bi132 2_564 O17 . Bi157 . 110.611 yes
Bi133 . O18 . Bi134 2_564 120.607 yes
Bi133 . O18 . Bi158 . 117.733 yes
Bi134 2_564 O18 . Bi158 . 102.772 yes
O21 . Bi9 . Sn41 . 90.491 yes
O21 . Bi9 . O66 2_564 79.962 yes
Sn41 . Bi9 . O66 2_564 38.017 yes
O21 . Bi9 . O77 . 176.373 yes
Sn41 . Bi9 . O77 . 92.256 yes
O66 2_564 Bi9 . O77 . 100.806 yes
O21 . Bi9 . O90 2_564 100.281 yes
Sn41 . Bi9 . O90 2_564 36.523 yes
O66 2_564 Bi9 . O90 2_564 74.540 yes
O77 . Bi9 . O90 2_564 83.330 yes
O21 . Bi9 . O142 2_564 83.811 yes
Sn41 . Bi9 . O142 2_564 100.174 yes
O66 2_564 Bi9 . O142 2_564 134.103 yes
O77 . Bi9 . O142 2_564 98.023 yes
O90 2_564 Bi9 . O142 2_564 66.582 yes
O22 . Bi10 . O65 2_565 83.054 yes
O22 . Bi10 . O78 . 170.132 yes
O65 2_565 Bi10 . O78 . 96.797 yes
O22 . Bi10 . O89 2_565 107.214 yes
O65 2_565 Bi10 . O89 2_565 70.306 yes
O78 . Bi10 . O89 2_565 81.875 yes
O22 . Bi10 . O141 2_565 89.072 yes
O65 2_565 Bi10 . O141 2_565 136.817 yes
O78 . Bi10 . O141 2_565 97.610 yes
O89 2_565 Bi10 . O141 2_565 71.789 yes
O23 . Bi11 . O68 2_564 80.050 yes
O23 . Bi11 . O79 . 170.369 yes
O68 2_564 Bi11 . O79 . 100.586 yes
O23 . Bi11 . O92 2_564 107.287 yes
O68 2_564 Bi11 . O92 2_564 72.087 yes
O79 . Bi11 . O92 2_564 81.903 yes
O23 . Bi11 . O144 2_564 79.304 yes
O68 2_564 Bi11 . O144 2_564 128.474 yes
O79 . Bi11 . O144 2_564 107.141 yes
O92 2_564 Bi11 . O144 2_564 70.007 yes
O24 . Bi12 . O67 2_565 86.210 yes
O24 . Bi12 . O80 . 172.639 yes
O67 2_565 Bi12 . O80 . 99.481 yes
O24 . Bi12 . O91 2_565 100.087 yes
O67 2_565 Bi12 . O91 2_565 68.970 yes
O80 . Bi12 . O91 2_565 77.847 yes
O24 . Bi12 . O143 2_565 78.029 yes
O67 2_565 Bi12 . O143 2_565 129.266 yes
O80 . Bi12 . O143 2_565 94.706 yes
O91 2_565 Bi12 . O143 2_565 66.963 yes
O18 2_564 Sn13 . Bi37 . 135.794 yes
O18 2_564 Sn13 . O70 2_564 96.474 yes
Bi37 . Sn13 . O70 2_564 39.320 yes
O18 2_564 Sn13 . O74 2_564 178.353 yes
Bi37 . Sn13 . O74 2_564 42.576 yes
O70 2_564 Sn13 . O74 2_564 81.895 yes
O18 2_564 Sn13 . O110 2_564 78.769 yes
Bi37 . Sn13 . O110 2_564 99.513 yes
O70 2_564 Sn13 . O110 2_564 93.472 yes
O74 2_564 Sn13 . O110 2_564 101.521 yes
O18 2_564 Sn13 . O146 2_564 93.148 yes
Bi37 . Sn13 . O146 2_564 87.981 yes
O70 2_564 Sn13 . O146 2_564 89.864 yes
O74 2_564 Sn13 . O146 2_564 86.629 yes
O110 2_564 Sn13 . O146 2_564 171.549 yes
O18 2_564 Sn13 . O150 2_564 82.246 yes
Bi37 . Sn13 . O150 2_564 141.046 yes
O70 2_564 Sn13 . O150 2_564 170.147 yes
O74 2_564 Sn13 . O150 2_564 99.321 yes
O110 2_564 Sn13 . O150 2_564 95.846 yes
O146 2_564 Sn13 . O150 2_564 80.472 yes
O17 2_565 Sn14 . O69 2_565 94.099 yes
O17 2_565 Sn14 . O73 2_565 170.061 yes
O69 2_565 Sn14 . O73 2_565 85.192 yes
O17 2_565 Sn14 . O109 2_565 86.896 yes
O69 2_565 Sn14 . O109 2_565 87.779 yes
O73 2_565 Sn14 . O109 2_565 102.969 yes
O17 2_565 Sn14 . O145 2_565 92.686 yes
O69 2_565 Sn14 . O145 2_565 92.052 yes
O73 2_565 Sn14 . O145 2_565 77.445 yes
O109 2_565 Sn14 . O145 2_565 179.537 yes
O17 2_565 Sn14 . O149 2_565 79.829 yes
O69 2_565 Sn14 . O149 2_565 171.519 yes
O73 2_565 Sn14 . O149 2_565 99.758 yes
O109 2_565 Sn14 . O149 2_565 97.724 yes
O145 2_565 Sn14 . O149 2_565 82.395 yes
O20 2_564 Sn15 . O72 2_564 97.206 yes
O20 2_564 Sn15 . O76 2_564 169.622 yes
O72 2_564 Sn15 . O76 2_564 92.047 yes
O20 2_564 Sn15 . O112 2_564 94.435 yes
O72 2_564 Sn15 . O112 2_564 82.818 yes
O76 2_564 Sn15 . O112 2_564 82.028 yes
O20 2_564 Sn15 . Bi133 . 133.921 yes
O72 2_564 Sn15 . Bi133 . 92.353 yes
O76 2_564 Sn15 . Bi133 . 49.845 yes
O112 2_564 Sn15 . Bi133 . 131.534 yes
O20 2_564 Sn15 . O148 2_564 93.390 yes
O72 2_564 Sn15 . O148 2_564 88.463 yes
O76 2_564 Sn15 . O148 2_564 91.541 yes
O112 2_564 Sn15 . O148 2_564 168.943 yes
Bi133 . Sn15 . O148 2_564 41.776 yes
O20 2_564 Sn15 . O152 2_564 80.676 yes
O72 2_564 Sn15 . O152 2_564 174.363 yes
O76 2_564 Sn15 . O152 2_564 89.676 yes
O112 2_564 Sn15 . O152 2_564 92.111 yes
Bi133 . Sn15 . O152 2_564 92.860 yes
O20 2_564 Sn15 . Bi174 . 97.677 yes
O72 2_564 Sn15 . Bi174 . 42.927 yes
O76 2_564 Sn15 . Bi174 . 85.897 yes
O112 2_564 Sn15 . Bi174 . 39.891 yes
Bi133 . Sn15 . Bi174 . 118.825 yes
O148 2_564 Sn15 . O152 2_564 96.859 yes
O148 2_564 Sn15 . Bi174 . 131.029 yes
O152 2_564 Sn15 . Bi174 . 131.954 yes
O19 2_565 Sn16 . O71 2_565 93.915 yes
O19 2_565 Sn16 . O75 2_565 171.584 yes
O71 2_565 Sn16 . O75 2_565 81.864 yes
O19 2_565 Sn16 . O111 2_565 78.622 yes
O71 2_565 Sn16 . O111 2_565 88.270 yes
O75 2_565 Sn16 . O111 2_565 93.917 yes
O19 2_565 Sn16 . O147 2_565 92.081 yes
O71 2_565 Sn16 . O147 2_565 96.285 yes
O75 2_565 Sn16 . O147 2_565 95.608 yes
O111 2_565 Sn16 . O147 2_565 169.935 yes
O19 2_565 Sn16 . O151 2_565 86.159 yes
O71 2_565 Sn16 . O151 2_565 178.321 yes
O75 2_565 Sn16 . O151 2_565 98.273 yes
O111 2_565 Sn16 . O151 2_565 93.388 yes
O147 2_565 Sn16 . O151 2_565 82.036 yes
Sn14 2_564 O17 . Sn123 1_455 137.429 yes
Sn14 2_564 O17 . Bi164 1_554 109.246 yes
Sn123 1_455 O17 . Bi164 1_554 100.128 yes
Sn13 2_565 O18 . Bi26 2_564 109.769 yes
Sn13 2_565 O18 . Sn124 1_455 133.887 yes
Bi26 2_564 O18 . Sn124 1_455 103.112 yes
Sn16 2_564 O19 . Bi27 2_564 105.855 yes
Sn16 2_564 O19 . Sn121 . 133.859 yes
Bi27 2_564 O19 . Sn121 . 106.488 yes
Sn15 2_565 O20 . Sn122 . 129.040 yes
Sn15 2_565 O20 . Bi165 . 110.373 yes
Sn122 . O20 . Bi165 . 110.779 yes
Bi9 . O21 . Bi26 2_564 115.606 yes
Bi9 . O21 . Bi163 . 114.273 yes
Bi26 2_564 O21 . Bi163 . 122.152 yes
Bi10 . O22 . Bi25 2_565 107.262 yes
Bi10 . O22 . Bi164 . 112.097 yes
Bi25 2_565 O22 . Bi164 . 120.222 yes
Bi11 . O23 . Bi28 2_564 109.962 yes
Bi11 . O23 . Bi118 2_564 101.191 yes
Bi28 2_564 O23 . Bi118 2_564 111.985 yes
Bi11 . O23 . Bi165 . 107.735 yes
Bi28 2_564 O23 . Bi165 . 115.439 yes
Bi118 2_564 O23 . Bi165 . 109.503 yes
Bi12 . O24 . Bi27 2_565 109.640 yes
Bi12 . O24 . Bi117 2_565 102.258 yes
Bi27 2_565 O24 . Bi117 2_565 114.000 yes
Bi12 . O24 . Bi166 . 111.695 yes
Bi27 2_565 O24 . Bi166 . 108.307 yes
Bi117 2_565 O24 . Bi166 . 110.901 yes
O22 2_564 Bi25 . O60 2_464 86.183 yes
O22 2_564 Bi25 . O87 2_565 155.636 yes
O60 2_464 Bi25 . O87 2_565 114.359 yes
O22 2_564 Bi25 . O107 2_465 86.214 yes
O60 2_464 Bi25 . O107 2_465 67.377 yes
O87 2_565 Bi25 . O107 2_465 89.831 yes
O22 2_564 Bi25 . O161 . 102.495 yes
O60 2_464 Bi25 . O161 . 69.705 yes
O87 2_565 Bi25 . O161 . 97.165 yes
O107 2_465 Bi25 . O161 . 135.433 yes
O18 2_565 Bi26 . O21 2_565 78.798 yes
O18 2_565 Bi26 . O87 1_556 107.922 yes
O21 2_565 Bi26 . O87 1_556 172.276 yes
O18 2_565 Bi26 . O108 2_465 73.138 yes
O21 2_565 Bi26 . O108 2_465 104.425 yes
O87 1_556 Bi26 . O108 2_465 81.535 yes
O18 2_565 Bi26 . O110 2_565 67.857 yes
O21 2_565 Bi26 . O110 2_565 94.234 yes
O87 1_556 Bi26 . O110 2_565 85.065 yes
O108 2_465 Bi26 . O110 2_565 132.154 yes
O18 2_565 Bi26 . Sn124 2_465 36.211 yes
O21 2_565 Bi26 . Sn124 2_465 92.406 yes
O87 1_556 Bi26 . Sn124 2_465 95.293 yes
O108 2_465 Bi26 . Sn124 2_465 36.936 yes
O110 2_565 Bi26 . Sn124 2_465 99.948 yes
O19 2_565 Bi27 . O24 2_564 86.111 yes
O19 2_565 Bi27 . O88 2_555 106.764 yes
O24 2_564 Bi27 . O88 2_555 166.963 yes
O19 2_565 Bi27 . O105 2_565 71.094 yes
O24 2_564 Bi27 . O105 2_565 97.988 yes
O88 2_555 Bi27 . O105 2_565 84.639 yes
O19 2_565 Bi27 . O111 2_565 70.448 yes
O24 2_564 Bi27 . O111 2_565 106.348 yes
O88 2_555 Bi27 . O111 2_565 80.556 yes
O105 2_565 Bi27 . O111 2_565 132.344 yes
O23 2_565 Bi28 . O57 2_565 89.221 yes
O23 2_565 Bi28 . O88 1_556 156.370 yes
O57 2_565 Bi28 . O88 1_556 114.172 yes
O23 2_565 Bi28 . O106 2_565 96.558 yes
O57 2_565 Bi28 . O106 2_565 69.933 yes
O88 1_556 Bi28 . O106 2_565 88.917 yes
O34 2_564 Sn29 . O56 2_464 96.043 yes
O34 2_564 Sn29 . O96 2_464 81.554 yes
O56 2_464 Sn29 . O96 2_464 85.228 yes
O34 2_564 Sn29 . O114 2_564 91.465 yes
O56 2_464 Sn29 . O114 2_564 172.021 yes
O96 2_464 Sn29 . O114 2_564 93.235 yes
O34 2_564 Sn29 . Bi126 1_455 134.792 yes
O56 2_464 Sn29 . Bi126 1_455 41.548 yes
O96 2_464 Sn29 . Bi126 1_455 80.206 yes
O114 2_564 Sn29 . Bi126 1_455 130.476 yes
O34 2_564 Sn29 . Bi132 2_564 99.331 yes
O56 2_464 Sn29 . Bi132 2_564 136.262 yes
O96 2_464 Sn29 . Bi132 2_564 137.381 yes
O114 2_564 Sn29 . Bi132 2_564 44.257 yes
Bi126 1_455 Sn29 . Bi132 2_564 121.733 yes
O34 2_564 Sn29 . O145 . 106.294 yes
O56 2_464 Sn29 . O145 . 96.546 yes
O96 2_464 Sn29 . O145 . 171.660 yes
O114 2_564 Sn29 . O145 . 83.882 yes
Bi126 1_455 Sn29 . O145 . 95.689 yes
O34 2_564 Sn29 . O171 . 160.060 yes
O56 2_464 Sn29 . O171 . 81.756 yes
O96 2_464 Sn29 . O171 . 78.516 yes
O114 2_564 Sn29 . O171 . 90.265 yes
Bi126 1_455 Sn29 . O171 . 40.229 yes
Bi132 2_564 Sn29 . O145 . 39.803 yes
Bi132 2_564 Sn29 . O171 . 95.744 yes
O145 . Sn29 . O171 . 93.642 yes
O33 2_565 Sn30 . O55 2_465 92.704 yes
O33 2_565 Sn30 . O95 2_465 78.999 yes
O55 2_465 Sn30 . O95 2_465 87.423 yes
O33 2_565 Sn30 . O113 2_565 98.379 yes
O55 2_465 Sn30 . O113 2_565 168.897 yes
O95 2_465 Sn30 . O113 2_565 94.014 yes
O33 2_565 Sn30 . O146 . 102.715 yes
O55 2_465 Sn30 . O146 . 93.889 yes
O95 2_465 Sn30 . O146 . 177.776 yes
O113 2_565 Sn30 . O146 . 84.354 yes
O33 2_565 Sn30 . O171 2_555 162.143 yes
O55 2_465 Sn30 . O171 2_555 79.892 yes
O95 2_465 Sn30 . O171 2_555 84.417 yes
O113 2_565 Sn30 . O171 2_555 89.281 yes
O146 . Sn30 . O171 2_555 94.039 yes
O36 2_564 Sn31 . O54 2_564 91.249 yes
O36 2_564 Sn31 . O94 2_564 85.992 yes
O54 2_564 Sn31 . O94 2_564 83.280 yes
O36 2_564 Sn31 . O116 2_564 99.206 yes
O54 2_564 Sn31 . O116 2_564 169.025 yes
O94 2_564 Sn31 . O116 2_564 100.670 yes
O36 2_564 Sn31 . O147 . 103.311 yes
O54 2_564 Sn31 . O147 . 90.360 yes
O94 2_564 Sn31 . O147 . 168.885 yes
O116 2_564 Sn31 . O147 . 84.024 yes
O36 2_564 Sn31 . O172 . 166.329 yes
O54 2_564 Sn31 . O172 . 77.405 yes
O94 2_564 Sn31 . O172 . 85.131 yes
O116 2_564 Sn31 . O172 . 92.644 yes
O147 . Sn31 . O172 . 84.588 yes
O35 2_565 Sn32 . O53 2_565 86.765 yes
O35 2_565 Sn32 . O93 2_565 85.503 yes
O53 2_565 Sn32 . O93 2_565 80.132 yes
O35 2_565 Sn32 . O115 2_565 91.421 yes
O53 2_565 Sn32 . O115 2_565 171.037 yes
O93 2_565 Sn32 . O115 2_565 108.495 yes
O35 2_565 Sn32 . O148 . 86.135 yes
O53 2_565 Sn32 . O148 . 89.065 yes
O93 2_565 Sn32 . O148 . 166.681 yes
O115 2_565 Sn32 . O148 . 82.052 yes
O35 2_565 Sn32 . O172 2_565 169.090 yes
O53 2_565 Sn32 . O172 2_565 83.822 yes
O93 2_565 Sn32 . O172 2_565 98.263 yes
O115 2_565 Sn32 . O172 2_565 97.029 yes
O148 . Sn32 . O172 2_565 88.205 yes
Sn30 2_564 O33 . Bi119 1_455 102.949 yes
Sn30 2_564 O33 . Sn167 . 130.040 yes
Bi119 1_455 O33 . Sn167 . 124.876 yes
Sn29 2_565 O34 . Bi120 1_455 122.776 yes
Sn29 2_565 O34 . Sn168 . 124.946 yes
Bi120 1_455 O34 . Sn168 . 105.936 yes
Sn32 2_564 O35 . Bi117 . 111.941 yes
Sn32 2_564 O35 . Sn169 . 139.040 yes
Bi117 . O35 . Sn169 . 101.109 yes
Sn31 2_565 O36 . Bi118 . 103.705 yes
Sn31 2_565 O36 . Sn170 . 138.482 yes
Bi118 . O36 . Sn170 . 115.192 yes
Sn13 . Bi37 . O47 . 102.950 yes
Sn13 . Bi37 . O70 2_564 36.352 yes
O47 . Bi37 . O70 2_564 92.948 yes
Sn13 . Bi37 . O74 2_564 36.907 yes
O47 . Bi37 . O74 2_564 108.375 yes
O70 2_564 Bi37 . O74 2_564 73.258 yes
Sn13 . Bi37 . O78 2_564 102.826 yes
O47 . Bi37 . O78 2_564 153.832 yes
O70 2_564 Bi37 . O78 2_564 110.625 yes
O74 2_564 Bi37 . O78 2_564 89.805 yes
Sn13 . Bi37 . O153 . 101.014 yes
O47 . Bi37 . O153 . 98.355 yes
O70 2_564 Bi37 . O153 . 67.875 yes
O74 2_564 Bi37 . O153 . 133.467 yes
O78 2_564 Bi37 . O153 . 81.055 yes
O47 2_565 Bi38 . O93 2_565 99.471 yes
O47 2_565 Bi38 . O129 2_565 83.094 yes
O93 2_565 Bi38 . O129 2_565 66.903 yes
O47 2_565 Bi38 . O154 . 97.164 yes
O93 2_565 Bi38 . O154 . 129.013 yes
O129 2_565 Bi38 . O154 . 67.810 yes
O48 . Bi39 . O96 2_564 95.642 yes
O48 . Bi39 . O130 . 88.204 yes
O96 2_564 Bi39 . O130 . 69.410 yes
O48 2_555 Bi40 . O71 2_565 95.507 yes
O48 2_555 Bi40 . O75 2_565 102.592 yes
O71 2_565 Bi40 . O75 2_565 69.718 yes
O48 2_555 Bi40 . O79 2_565 155.685 yes
O71 2_565 Bi40 . O79 2_565 108.762 yes
O75 2_565 Bi40 . O79 2_565 84.997 yes
O48 2_555 Bi40 . O156 . 102.949 yes
O71 2_565 Bi40 . O156 . 71.423 yes
O75 2_565 Bi40 . O156 . 134.951 yes
O79 2_565 Bi40 . O156 . 86.658 yes
Bi9 . Sn41 . O58 2_564 87.906 yes
Bi9 . Sn41 . O66 2_564 45.725 yes
O58 2_564 Sn41 . O66 2_564 90.808 yes
Bi9 . Sn41 . O90 2_564 40.335 yes
O58 2_564 Sn41 . O90 2_564 86.571 yes
O66 2_564 Sn41 . O90 2_564 86.060 yes
Bi9 . Sn41 . O105 2_565 134.634 yes
O58 2_564 Sn41 . O105 2_565 85.693 yes
O66 2_564 Sn41 . O105 2_565 176.432 yes
O90 2_564 Sn41 . O105 2_565 94.412 yes
Bi9 . Sn41 . O139 . 130.200 yes
O58 2_564 Sn41 . O139 . 97.498 yes
O66 2_564 Sn41 . O139 . 84.588 yes
O90 2_564 Sn41 . O139 . 169.845 yes
O105 2_565 Sn41 . O139 . 95.167 yes
Bi9 . Sn41 . O150 . 91.415 yes
O58 2_564 Sn41 . O150 . 177.473 yes
O66 2_564 Sn41 . O150 . 86.978 yes
O90 2_564 Sn41 . O150 . 94.488 yes
O105 2_565 Sn41 . O150 . 96.505 yes
O139 . Sn41 . O150 . 81.088 yes
O57 2_565 Sn42 . O65 2_565 95.094 yes
O57 2_565 Sn42 . O89 2_565 85.212 yes
O65 2_565 Sn42 . O89 2_565 84.055 yes
O57 2_565 Sn42 . O106 2_565 77.536 yes
O65 2_565 Sn42 . O106 2_565 170.347 yes
O89 2_565 Sn42 . O106 2_565 89.072 yes
O57 2_565 Sn42 . O139 2_555 98.226 yes
O65 2_565 Sn42 . O139 2_555 87.225 yes
O89 2_565 Sn42 . O139 2_555 170.887 yes
O106 2_565 Sn42 . O139 2_555 99.896 yes
O57 2_565 Sn42 . O149 1_556 179.135 yes
O65 2_565 Sn42 . O149 1_556 85.633 yes
O89 2_565 Sn42 . O149 1_556 95.335 yes
O106 2_565 Sn42 . O149 1_556 101.793 yes
O139 2_555 Sn42 . O149 1_556 81.332 yes
O60 2_564 Sn43 . O68 2_564 101.183 yes
O60 2_564 Sn43 . O92 2_564 88.145 yes
O68 2_564 Sn43 . O92 2_564 84.422 yes
O60 2_564 Sn43 . O107 2_565 75.488 yes
O68 2_564 Sn43 . O107 2_565 172.414 yes
O92 2_564 Sn43 . O107 2_565 88.631 yes
O60 2_564 Sn43 . O140 . 93.137 yes
O68 2_564 Sn43 . O140 . 90.640 yes
O92 2_564 Sn43 . O140 . 175.051 yes
O107 2_565 Sn43 . O140 . 96.318 yes
O60 2_564 Sn43 . O152 . 177.690 yes
O68 2_564 Sn43 . O152 . 80.045 yes
O92 2_564 Sn43 . O152 . 93.933 yes
O107 2_565 Sn43 . O152 . 103.528 yes
O140 . Sn43 . O152 . 84.877 yes
O59 2_565 Sn44 . O67 2_565 92.596 yes
O59 2_565 Sn44 . O91 2_565 91.961 yes
O67 2_565 Sn44 . O91 2_565 77.680 yes
O59 2_565 Sn44 . O108 2_565 84.791 yes
O67 2_565 Sn44 . O108 2_565 174.802 yes
O91 2_565 Sn44 . O108 2_565 97.887 yes
O59 2_565 Sn44 . O140 2_565 98.599 yes
O67 2_565 Sn44 . O140 2_565 91.270 yes
O91 2_565 Sn44 . O140 2_565 165.082 yes
O108 2_565 Sn44 . O140 2_565 93.562 yes
O59 2_565 Sn44 . O151 1_556 178.420 yes
O67 2_565 Sn44 . O151 1_556 88.947 yes
O91 2_565 Sn44 . O151 1_556 88.695 yes
O108 2_565 Sn44 . O151 1_556 93.696 yes
O140 2_565 Sn44 . O151 1_556 81.023 yes
Sn135 . O45 . Sn136 2_564 130.285 yes
Sn135 . O45 . Bi173 2_565 114.889 yes
Sn136 2_564 O45 . Bi173 2_565 112.624 yes
Sn137 1_545 O46 . Sn138 2_564 131.762 yes
Sn137 1_545 O46 . Bi174 2_555 103.700 yes
Sn138 2_564 O46 . Bi174 2_555 122.066 yes
Bi37 . O47 . Bi38 2_564 121.379 yes
Bi37 . O47 . Bi125 . 114.814 yes
Bi38 2_564 O47 . Bi125 . 107.129 yes
Bi39 . O48 . Bi40 2_554 112.269 yes
Bi39 . O48 . Bi126 . 108.022 yes
Bi40 2_554 O48 . Bi126 . 112.873 yes
Bi39 . O48 . Bi174 . 103.557 yes
Bi40 2_554 O48 . Bi174 . 110.081 yes
Bi126 . O48 . Bi174 . 109.605 yes
Sn121 . O49 . Sn170 2_564 128.766 yes
Sn122 . O50 . Bi157 2_565 119.381 yes
Sn122 . O50 . Sn169 2_565 127.287 yes
Bi157 2_565 O50 . Sn169 2_565 104.782 yes
Sn123 . O51 . Bi158 . 118.484 yes
Sn123 . O51 . Sn168 2_664 130.317 yes
Bi158 . O51 . Sn168 2_664 97.703 yes
Sn124 . O52 . Bi158 2_565 113.510 yes
Sn124 . O52 . Sn167 2_665 129.434 yes
Bi158 2_565 O52 . Sn167 2_665 94.750 yes
Sn32 2_564 O53 . Sn122 2_564 137.798 yes
Sn32 2_564 O53 . Bi125 . 98.607 yes
Sn122 2_564 O53 . Bi125 . 105.142 yes
Sn31 2_565 O54 . Sn121 2_565 129.855 yes
Sn31 2_565 O54 . Bi125 2_565 103.634 yes
Sn121 2_565 O54 . Bi125 2_565 118.701 yes
Sn30 2_664 O55 . Sn124 2_564 128.711 yes
Sn30 2_664 O55 . Bi126 1_565 102.987 yes
Sn124 2_564 O55 . Bi126 1_565 120.248 yes
Sn29 2_665 O56 . Sn123 2_565 128.326 yes
Sn29 2_665 O56 . Bi126 2_565 101.747 yes
Sn123 2_565 O56 . Bi126 2_565 120.846 yes
Bi28 2_564 O57 . Sn42 2_564 107.588 yes
Bi28 2_564 O57 . Sn127 1_565 114.315 yes
Sn42 2_564 O57 . Sn127 1_565 127.556 yes
Sn41 2_565 O58 . Bi117 2_565 116.309 yes
Sn41 2_565 O58 . Sn127 2_565 135.002 yes
Bi117 2_565 O58 . Sn127 2_565 100.478 yes
Sn44 2_564 O59 . Bi120 2_564 112.160 yes
Sn44 2_564 O59 . Sn128 . 129.288 yes
Bi120 2_564 O59 . Sn128 . 100.165 yes
Bi25 2_665 O60 . Sn43 2_565 108.770 yes
Bi25 2_665 O60 . Sn128 2_565 107.312 yes
Sn43 2_565 O60 . Sn128 2_565 131.172 yes
Sn135 . O61 . Sn159 . 130.154 yes
Sn135 . O61 . Bi166 2_564 102.498 yes
Sn159 . O61 . Bi166 2_564 113.311 yes
Bi118 . O62 . Sn136 . 113.565 yes
Bi118 . O62 . Sn159 2_565 103.846 yes
Sn136 . O62 . Sn159 2_565 128.114 yes
Bi119 . O63 . Sn137 . 117.770 yes
Bi119 . O63 . Sn160 1_565 96.758 yes
Sn137 . O63 . Sn160 1_565 137.248 yes
Sn138 . O64 . Sn160 2_565 147.460 yes
Sn138 . O64 . Bi163 2_665 105.031 yes
Sn160 2_565 O64 . Bi163 2_665 103.994 yes
Bi10 2_564 O65 . Sn42 2_564 97.390 yes
Bi10 2_564 O65 . Sn175 1_565 116.071 yes
Sn42 2_564 O65 . Sn175 1_565 137.897 yes
Bi9 2_565 O66 . Sn41 2_565 96.257 yes
Bi9 2_565 O66 . Sn175 2_565 109.381 yes
Sn41 2_565 O66 . Sn175 2_565 135.862 yes
Bi12 2_564 O67 . Sn44 2_564 105.175 yes
Bi12 2_564 O67 . Sn176 . 114.418 yes
Sn44 2_564 O67 . Sn176 . 134.520 yes
Bi11 2_565 O68 . Sn43 2_565 98.234 yes
Bi11 2_565 O68 . Sn176 2_565 113.615 yes
Sn43 2_565 O68 . Sn176 2_565 129.799 yes
Sn14 2_564 O69 . Sn168 2_564 135.037 yes
Sn14 2_564 O69 . Bi173 . 99.610 yes
Sn168 2_564 O69 . Bi173 . 106.788 yes
Sn13 2_565 O70 . Bi37 2_565 104.328 yes
Sn13 2_565 O70 . Sn167 2_565 135.509 yes
Bi37 2_565 O70 . Sn167 2_565 111.721 yes
Sn16 2_564 O71 . Bi40 2_564 108.663 yes
Sn16 2_564 O71 . Sn170 2_564 138.123 yes
Bi40 2_564 O71 . Sn170 2_564 106.445 yes
Sn15 2_565 O72 . Sn169 2_565 133.369 yes
Sn15 2_565 O72 . Bi174 2_565 99.880 yes
Sn169 2_565 O72 . Bi174 2_565 117.337 yes
Sn14 2_564 O73 . Sn122 2_564 124.046 yes
Sn14 2_564 O73 . Bi132 2_564 105.634 yes
Sn122 2_564 O73 . Bi132 2_564 120.333 yes
Sn13 2_565 O74 . Bi37 2_565 100.516 yes
Sn13 2_565 O74 . Sn121 2_565 131.724 yes
Bi37 2_565 O74 . Sn121 2_565 119.707 yes
Sn16 2_564 O75 . Bi40 2_564 99.585 yes
Sn16 2_564 O75 . Sn124 2_564 135.930 yes
Bi40 2_564 O75 . Sn124 2_564 119.846 yes
Sn15 2_565 O76 . Sn123 2_565 146.963 yes
Sn15 2_565 O76 . Bi133 2_565 91.402 yes
Sn123 2_565 O76 . Bi133 2_565 113.785 yes
Bi9 . O77 . Bi117 . 119.322 yes
Bi10 . O78 . Bi37 2_565 110.051 yes
Bi10 . O78 . Bi118 . 111.493 yes
Bi37 2_565 O78 . Bi118 . 108.359 yes
Bi10 . O78 . Bi131 2_565 109.772 yes
Bi37 2_565 O78 . Bi131 2_565 103.299 yes
Bi118 . O78 . Bi131 2_565 113.529 yes
Bi11 . O79 . Bi40 2_564 101.986 yes
Bi11 . O79 . Bi119 . 108.035 yes
Bi40 2_564 O79 . Bi119 . 105.773 yes
Bi11 . O79 . Bi134 2_564 110.413 yes
Bi40 2_564 O79 . Bi134 2_564 105.929 yes
Bi119 . O79 . Bi134 2_564 122.637 yes
Bi12 . O80 . Bi120 . 132.758 yes
Sn160 1_455 O81 . Bi163 . 99.251 yes
Sn160 1_455 O81 . Sn175 . 126.754 yes
Bi163 . O81 . Sn175 . 123.467 yes
Sn159 . O82 . Bi166 2_564 103.364 yes
Sn159 . O82 . Sn176 . 134.459 yes
Bi166 2_564 O82 . Sn176 . 116.202 yes
Bi1 . O83 . Bi163 2_554 128.145 yes
Bi2 . O84 . Bi125 . 125.734 yes
Bi2 . O84 . Bi166 1_554 107.655 yes
Bi125 . O84 . Bi166 1_554 110.439 yes
Bi158 1_455 O85 . Sn167 . 102.804 yes
Bi158 1_455 O85 . Sn168 2_564 102.915 yes
Sn167 . O85 . Sn168 2_564 136.413 yes
Bi157 . O86 . Sn169 . 106.182 yes
Bi157 . O86 . Sn170 2_554 112.072 yes
Sn169 . O86 . Sn170 2_554 130.784 yes
Bi25 2_564 O87 . Bi26 1_554 108.174 yes
Bi25 2_564 O87 . Bi158 1_455 120.042 yes
Bi26 1_554 O87 . Bi158 1_455 111.195 yes
Bi25 2_564 O87 . Bi173 . 111.161 yes
Bi26 1_554 O87 . Bi173 . 103.835 yes
Bi158 1_455 O87 . Bi173 . 101.147 yes
Bi27 2_554 O88 . Bi28 1_554 106.944 yes
Bi27 2_554 O88 . Bi157 . 104.864 yes
Bi28 1_554 O88 . Bi157 . 102.493 yes
Bi27 2_554 O88 . Bi174 . 113.658 yes
Bi28 1_554 O88 . Bi174 . 112.551 yes
Bi157 . O88 . Bi174 . 115.316 yes
Bi10 2_564 O89 . Sn42 2_564 107.263 yes
Bi10 2_564 O89 . Sn136 2_564 104.960 yes
Sn42 2_564 O89 . Sn136 2_564 133.551 yes
Bi9 2_565 O90 . Sn41 2_565 103.142 yes
Bi9 2_565 O90 . Sn135 2_565 112.907 yes
Sn41 2_565 O90 . Sn135 2_565 134.400 yes
Bi12 2_564 O91 . Sn44 2_564 108.091 yes
Bi12 2_564 O91 . Sn138 2_564 112.411 yes
Sn44 2_564 O91 . Sn138 2_564 134.078 yes
Bi11 2_565 O92 . Sn43 2_565 105.258 yes
Bi11 2_565 O92 . Sn137 2_565 108.209 yes
Sn43 2_565 O92 . Sn137 2_565 131.919 yes
Sn32 2_564 O93 . Bi38 2_564 116.664 yes
Sn32 2_564 O93 . Sn159 . 121.729 yes
Bi38 2_564 O93 . Sn159 . 108.287 yes
Sn31 2_565 O94 . Bi118 . 99.128 yes
Sn31 2_565 O94 . Sn159 2_565 136.869 yes
Bi118 . O94 . Sn159 2_565 99.220 yes
Sn30 2_664 O95 . Bi119 . 106.804 yes
Sn30 2_664 O95 . Sn160 1_565 137.361 yes
Bi119 . O95 . Sn160 1_565 101.528 yes
Sn29 2_665 O96 . Bi39 2_565 115.145 yes
Sn29 2_665 O96 . Sn160 2_565 142.076 yes
Bi39 2_565 O96 . Sn160 2_565 97.861 yes
Sn127 1_565 O97 . Bi131 . 100.632 yes
Sn127 1_565 O97 . Sn170 2_564 135.251 yes
Bi131 . O97 . Sn170 2_564 115.508 yes
Bi117 2_565 O98 . Sn127 2_565 110.286 yes
Bi117 2_565 O98 . Sn169 2_565 101.728 yes
Sn127 2_565 O98 . Sn169 2_565 135.981 yes
Bi120 2_564 O99 . Sn128 . 110.599 yes
Bi120 2_564 O99 . Sn168 2_664 102.767 yes
Sn128 . O99 . Sn168 2_664 141.728 yes
Sn128 2_565 O100 . Bi134 . 106.175 yes
Sn128 2_565 O100 . Sn167 2_665 131.156 yes
Bi134 . O100 . Sn167 2_665 115.951 yes
Sn122 2_564 O101 . Sn136 1_554 133.082 yes
Sn122 2_564 O101 . Bi165 2_564 106.949 yes
Sn136 1_554 O101 . Bi165 2_564 110.703 yes
Sn121 2_565 O102 . Sn135 . 136.247 yes
Sn121 2_565 O102 . Bi166 2_564 113.742 yes
Sn135 . O102 . Bi166 2_564 97.890 yes
Sn124 2_564 O103 . Sn138 1_554 137.470 yes
Sn124 2_564 O103 . Bi163 2_664 117.813 yes
Sn138 1_554 O103 . Bi163 2_664 101.668 yes
Sn123 2_565 O104 . Sn137 . 131.631 yes
Sn123 2_565 O104 . Bi164 2_664 101.822 yes
Sn137 . O104 . Bi164 2_664 114.339 yes
Bi27 2_564 O105 . Sn41 2_564 119.160 yes
Bi27 2_564 O105 . Sn121 . 97.868 yes
Sn41 2_564 O105 . Sn121 . 134.704 yes
Bi28 2_564 O106 . Sn42 2_564 104.363 yes
Bi28 2_564 O106 . Sn122 . 118.246 yes
Sn42 2_564 O106 . Sn122 . 134.203 yes
Bi25 2_664 O107 . Sn43 2_564 105.549 yes
Bi25 2_664 O107 . Sn123 . 119.030 yes
Sn43 2_564 O107 . Sn123 . 134.678 yes
Bi26 2_664 O108 . Sn44 2_564 112.166 yes
Bi26 2_664 O108 . Sn124 . 100.665 yes
Sn44 2_564 O108 . Sn124 . 137.146 yes
Sn14 2_564 O109 . Sn136 1_554 132.201 yes
Sn14 2_564 O109 . Bi173 . 103.158 yes
Sn136 1_554 O109 . Bi173 . 112.504 yes
Sn13 2_565 O110 . Bi26 2_564 103.395 yes
Sn13 2_565 O110 . Sn135 . 126.622 yes
Bi26 2_564 O110 . Sn135 . 121.381 yes
Sn16 2_564 O111 . Bi27 2_564 105.076 yes
Sn16 2_564 O111 . Sn138 1_554 130.444 yes
Bi27 2_564 O111 . Sn138 1_554 112.397 yes
Sn15 2_565 O112 . Sn137 . 140.837 yes
Sn15 2_565 O112 . Bi174 2_565 103.602 yes
Sn137 . O112 . Bi174 2_565 109.981 yes
Sn30 2_564 O113 . Bi131 . 111.583 yes
Sn30 2_564 O113 . Sn175 1_565 135.599 yes
Bi131 . O113 . Sn175 1_565 105.908 yes
Sn29 2_565 O114 . Bi132 . 98.596 yes
Sn29 2_565 O114 . Sn175 2_565 135.502 yes
Bi132 . O114 . Sn175 2_565 117.544 yes
Sn32 2_564 O115 . Bi133 . 98.810 yes
Sn32 2_564 O115 . Sn176 . 128.658 yes
Bi133 . O115 . Sn176 . 121.081 yes
Sn31 2_565 O116 . Bi134 . 114.110 yes
Sn31 2_565 O116 . Sn176 2_565 135.222 yes
Bi134 . O116 . Sn176 2_565 109.318 yes
O24 2_564 Bi117 . O35 . 93.250 yes
O24 2_564 Bi117 . O58 2_564 82.576 yes
O35 . Bi117 . O58 2_564 134.925 yes
O24 2_564 Bi117 . O77 . 152.711 yes
O35 . Bi117 . O77 . 109.613 yes
O58 2_564 Bi117 . O77 . 90.985 yes
O24 2_564 Bi117 . O98 2_564 114.732 yes
O35 . Bi117 . O98 2_564 73.836 yes
O58 2_564 Bi117 . O98 2_564 67.686 yes
O77 . Bi117 . O98 2_564 86.650 yes
O24 2_564 Bi117 . Sn169 . 106.040 yes
O35 . Bi117 . Sn169 . 36.800 yes
O58 2_564 Bi117 . Sn169 . 101.420 yes
O77 . Bi117 . Sn169 . 101.222 yes
O98 2_564 Bi117 . Sn169 . 37.073 yes
O23 2_565 Bi118 . O36 . 97.507 yes
O23 2_565 Bi118 . O62 . 78.278 yes
O36 . Bi118 . O62 . 130.828 yes
O23 2_565 Bi118 . O78 . 154.243 yes
O36 . Bi118 . O78 . 101.626 yes
O62 . Bi118 . O78 . 101.385 yes
O23 2_565 Bi118 . O94 . 116.643 yes
O36 . Bi118 . O94 . 68.950 yes
O62 . Bi118 . O94 . 69.793 yes
O78 . Bi118 . O94 . 86.511 yes
O33 1_655 Bi119 . O63 . 140.332 yes
O33 1_655 Bi119 . O79 . 95.150 yes
O63 . Bi119 . O79 . 106.456 yes
O33 1_655 Bi119 . O95 . 70.064 yes
O63 . Bi119 . O95 . 75.598 yes
O79 . Bi119 . O95 . 93.700 yes
O33 1_655 Bi119 . Sn160 1_565 104.505 yes
O63 . Bi119 . Sn160 1_565 38.327 yes
O79 . Bi119 . Sn160 1_565 104.924 yes
O95 . Bi119 . Sn160 1_565 37.393 yes
O34 1_655 Bi120 . O59 2_565 129.710 yes
O34 1_655 Bi120 . O80 . 117.358 yes
O59 2_565 Bi120 . O80 . 97.096 yes
O34 1_655 Bi120 . O99 2_565 71.403 yes
O59 2_565 Bi120 . O99 2_565 66.639 yes
O80 . Bi120 . O99 2_565 101.025 yes
O19 . Sn121 . O49 . 100.847 yes
O19 . Sn121 . O54 2_564 92.855 yes
O49 . Sn121 . O54 2_564 99.608 yes
O19 . Sn121 . O74 2_564 173.930 yes
O49 . Sn121 . O74 2_564 83.847 yes
O54 2_564 Sn121 . O74 2_564 82.504 yes
O19 . Sn121 . O102 2_564 84.770 yes
O49 . Sn121 . O102 2_564 174.293 yes
O54 2_564 Sn121 . O102 2_564 80.980 yes
O74 2_564 Sn121 . O102 2_564 90.618 yes
O19 . Sn121 . O105 . 84.149 yes
O49 . Sn121 . O105 . 89.898 yes
O54 2_564 Sn121 . O105 . 170.423 yes
O74 2_564 Sn121 . O105 . 99.801 yes
O102 2_564 Sn121 . O105 . 89.676 yes
O20 . Sn122 . O50 . 97.655 yes
O20 . Sn122 . O53 2_565 97.024 yes
O50 . Sn122 . O53 2_565 98.813 yes
O20 . Sn122 . O73 2_565 177.465 yes
O50 . Sn122 . O73 2_565 80.038 yes
O53 2_565 Sn122 . O73 2_565 84.412 yes
O20 . Sn122 . O101 2_565 75.450 yes
O50 . Sn122 . O101 2_565 167.572 yes
O53 2_565 Sn122 . O101 2_565 92.358 yes
O73 2_565 Sn122 . O101 2_565 106.621 yes
O20 . Sn122 . O106 . 80.011 yes
O50 . Sn122 . O106 . 84.282 yes
O53 2_565 Sn122 . O106 . 176.011 yes
O73 2_565 Sn122 . O106 . 98.651 yes
O101 2_565 Sn122 . O106 . 84.330 yes
O17 1_655 Sn123 . O51 . 95.345 yes
O17 1_655 Sn123 . O56 2_564 93.576 yes
O51 . Sn123 . O56 2_564 98.155 yes
O17 1_655 Sn123 . O76 2_564 175.632 yes
O51 . Sn123 . O76 2_564 85.118 yes
O56 2_564 Sn123 . O76 2_564 90.655 yes
O17 1_655 Sn123 . O104 2_564 85.429 yes
O51 . Sn123 . O104 2_564 178.229 yes
O56 2_564 Sn123 . O104 2_564 83.375 yes
O76 2_564 Sn123 . O104 2_564 93.989 yes
O17 1_655 Sn123 . O107 . 82.466 yes
O51 . Sn123 . O107 . 92.422 yes
O56 2_564 Sn123 . O107 . 169.022 yes
O76 2_564 Sn123 . O107 . 93.177 yes
O104 2_564 Sn123 . O107 . 86.096 yes
O18 1_655 Sn124 . Bi26 2_664 40.677 yes
O18 1_655 Sn124 . O52 . 99.241 yes
Bi26 2_664 Sn124 . O52 . 94.952 yes
O18 1_655 Sn124 . O55 2_565 96.153 yes
Bi26 2_664 Sn124 . O55 2_565 136.648 yes
O52 . Sn124 . O55 2_565 96.713 yes
O18 1_655 Sn124 . O75 2_565 176.887 yes
Bi26 2_664 Sn124 . O75 2_565 140.459 yes
O52 . Sn124 . O75 2_565 83.687 yes
O55 2_565 Sn124 . O75 2_565 82.403 yes
O18 1_655 Sn124 . O103 2_565 86.094 yes
Bi26 2_664 Sn124 . O103 2_565 84.324 yes
O52 . Sn124 . O103 2_565 170.979 yes
O55 2_565 Sn124 . O103 2_565 89.893 yes
O75 2_565 Sn124 . O103 2_565 91.138 yes
O18 1_655 Sn124 . O108 . 83.064 yes
Bi26 2_664 Sn124 . O108 . 42.399 yes
O52 . Sn124 . O108 . 89.145 yes
O55 2_565 Sn124 . O108 . 174.138 yes
O75 2_565 Sn124 . O108 . 98.090 yes
O103 2_565 Sn124 . O108 . 84.260 yes
O47 . Bi125 . O53 . 80.672 yes
O47 . Bi125 . O54 2_564 78.902 yes
O53 . Bi125 . O54 2_564 127.712 yes
O47 . Bi125 . O84 . 168.783 yes
O53 . Bi125 . O84 . 109.156 yes
O54 2_564 Bi125 . O84 . 90.554 yes
O47 . Bi125 . O172 . 98.916 yes
O53 . Bi125 . O172 . 72.079 yes
O54 2_564 Bi125 . O172 . 64.417 yes
O84 . Bi125 . O172 . 79.655 yes
Sn29 1_655 Bi126 . O48 . 101.804 yes
Sn29 1_655 Bi126 . O55 1_545 105.941 yes
O48 . Bi126 . O55 1_545 87.184 yes
Sn29 1_655 Bi126 . O56 2_564 36.706 yes
O48 . Bi126 . O56 2_564 89.724 yes
O55 1_545 Bi126 . O56 2_564 140.506 yes
Sn29 1_655 Bi126 . O171 1_655 36.472 yes
O48 . Bi126 . O171 1_655 108.010 yes
O55 1_545 Bi126 . O171 1_655 70.500 yes
O56 2_564 Bi126 . O171 1_655 73.160 yes
O5 . Sn127 . O57 1_545 102.015 yes
O5 . Sn127 . O58 2_564 98.196 yes
O57 1_545 Sn127 . O58 2_564 96.479 yes
O5 . Sn127 . O97 1_545 79.745 yes
O57 1_545 Sn127 . O97 1_545 91.502 yes
O58 2_564 Sn127 . O97 1_545 172.012 yes
O5 . Sn127 . O98 2_564 85.494 yes
O57 1_545 Sn127 . O98 2_564 172.407 yes
O58 2_564 Sn127 . O98 2_564 81.173 yes
O97 1_545 Sn127 . O98 2_564 90.950 yes
O5 . Sn127 . O162 . 174.107 yes
O57 1_545 Sn127 . O162 . 80.795 yes
O58 2_564 Sn127 . O162 . 86.557 yes
O97 1_545 Sn127 . O162 . 95.071 yes
O98 2_564 Sn127 . O162 . 91.831 yes
O16 . Sn128 . O59 . 101.269 yes
O16 . Sn128 . O60 2_564 96.132 yes
O59 . Sn128 . O60 2_564 94.402 yes
O16 . Sn128 . O99 . 93.762 yes
O59 . Sn128 . O99 . 81.722 yes
O60 2_564 Sn128 . O99 . 169.915 yes
O16 . Sn128 . O100 2_564 79.069 yes
O59 . Sn128 . O100 2_564 174.106 yes
O60 2_564 Sn128 . O100 2_564 91.405 yes
O99 . Sn128 . O100 2_564 92.385 yes
O16 . Sn128 . O161 1_655 172.455 yes
O59 . Sn128 . O161 1_655 84.710 yes
O60 2_564 Sn128 . O161 1_655 78.691 yes
O99 . Sn128 . O161 1_655 91.642 yes
O100 2_564 Sn128 . O161 1_655 95.461 yes
Sn3 . O129 . Bi38 2_564 110.379 yes
Sn3 . O129 . Sn159 . 134.698 yes
Bi38 2_564 O129 . Sn159 . 109.997 yes
Sn4 . O130 . Bi39 . 104.487 yes
Sn4 . O130 . Sn160 . 144.104 yes
Bi39 . O130 . Sn160 . 105.787 yes
O5 1_565 Bi131 . O17 1_565 80.770 yes
O5 1_565 Bi131 . O78 2_564 102.022 yes
O17 1_565 Bi131 . O78 2_564 174.120 yes
O5 1_565 Bi131 . O97 . 67.465 yes
O17 1_565 Bi131 . O97 . 97.327 yes
O78 2_564 Bi131 . O97 . 79.178 yes
O5 1_565 Bi131 . O113 . 68.007 yes
O17 1_565 Bi131 . O113 . 99.946 yes
O78 2_564 Bi131 . O113 . 85.917 yes
O97 . Bi131 . O113 . 128.432 yes
O17 2_565 Bi132 . Sn29 2_565 97.980 yes
O17 2_565 Bi132 . O73 2_565 110.742 yes
Sn29 2_565 Bi132 . O73 2_565 99.962 yes
O17 2_565 Bi132 . O114 . 98.432 yes
Sn29 2_565 Bi132 . O114 . 37.147 yes
O73 2_565 Bi132 . O114 . 132.164 yes
O17 2_565 Bi132 . O145 2_565 90.518 yes
Sn29 2_565 Bi132 . O145 2_565 36.068 yes
O73 2_565 Bi132 . O145 2_565 69.730 yes
O114 . Bi132 . O145 2_565 73.068 yes
O18 . Bi133 . Sn15 . 107.560 yes
O18 . Bi133 . O76 2_564 106.276 yes
Sn15 . Bi133 . O76 2_564 38.752 yes
O18 . Bi133 . O115 . 103.094 yes
Sn15 . Bi133 . O115 . 105.363 yes
O76 2_564 Bi133 . O115 . 139.367 yes
O18 . Bi133 . O148 2_564 103.745 yes
Sn15 . Bi133 . O148 2_564 37.846 yes
O76 2_564 Bi133 . O148 2_564 76.535 yes
O115 . Bi133 . O148 2_564 69.615 yes
O16 2_565 Bi134 . O18 2_565 77.778 yes
O16 2_565 Bi134 . O79 2_565 103.065 yes
O18 2_565 Bi134 . O79 2_565 174.735 yes
O16 2_565 Bi134 . O100 . 67.690 yes
O18 2_565 Bi134 . O100 . 93.430 yes
O79 2_565 Bi134 . O100 . 82.186 yes
O16 2_565 Bi134 . O116 . 63.185 yes
O18 2_565 Bi134 . O116 . 91.266 yes
O79 2_565 Bi134 . O116 . 93.741 yes
O100 . Bi134 . O116 . 128.295 yes
O45 . Sn135 . O61 . 101.666 yes
O45 . Sn135 . O90 2_564 165.370 yes
O61 . Sn135 . O90 2_564 87.988 yes
O45 . Sn135 . O102 . 95.613 yes
O61 . Sn135 . O102 . 84.448 yes
O90 2_564 Sn135 . O102 . 96.250 yes
O45 . Sn135 . O110 . 81.115 yes
O61 . Sn135 . O110 . 173.925 yes
O90 2_564 Sn135 . O110 . 88.284 yes
O102 . Sn135 . O110 . 100.729 yes
O45 . Sn135 . O142 2_564 88.758 yes
O61 . Sn135 . O142 2_564 92.851 yes
O90 2_564 Sn135 . O142 2_564 79.717 yes
O102 . Sn135 . O142 2_564 175.245 yes
O110 . Sn135 . O142 2_564 81.762 yes
O45 . Sn135 . Bi166 2_564 99.076 yes
O61 . Sn135 . Bi166 2_564 40.336 yes
O90 2_564 Sn135 . Bi166 2_564 95.394 yes
O102 . Sn135 . Bi166 2_564 44.260 yes
O110 . Sn135 . Bi166 2_564 144.983 yes
O142 2_564 Sn135 . Bi166 2_564 133.186 yes
O45 2_565 Sn136 . O62 . 105.805 yes
O45 2_565 Sn136 . O89 2_565 165.880 yes
O62 . Sn136 . O89 2_565 86.330 yes
O45 2_565 Sn136 . O101 1_556 93.069 yes
O62 . Sn136 . O101 1_556 85.514 yes
O89 2_565 Sn136 . O101 1_556 95.098 yes
O45 2_565 Sn136 . O109 1_556 74.010 yes
O62 . Sn136 . O109 1_556 179.813 yes
O89 2_565 Sn136 . O109 1_556 93.858 yes
O101 1_556 Sn136 . O109 1_556 94.464 yes
O45 2_565 Sn136 . O141 2_565 89.881 yes
O62 . Sn136 . O141 2_565 91.513 yes
O89 2_565 Sn136 . O141 2_565 82.471 yes
O101 1_556 Sn136 . O141 2_565 176.285 yes
O109 1_556 Sn136 . O141 2_565 88.516 yes
O46 1_565 Sn137 . O63 . 103.950 yes
O46 1_565 Sn137 . O92 2_564 168.317 yes
O63 . Sn137 . O92 2_564 83.183 yes
O46 1_565 Sn137 . O104 . 93.627 yes
O63 . Sn137 . O104 . 84.853 yes
O92 2_564 Sn137 . O104 . 96.254 yes
O46 1_565 Sn137 . O112 . 77.784 yes
O63 . Sn137 . O112 . 177.487 yes
O92 2_564 Sn137 . O112 . 95.408 yes
O104 . Sn137 . O112 . 93.247 yes
O46 1_565 Sn137 . O144 2_564 87.604 yes
O63 . Sn137 . O144 2_564 95.652 yes
O92 2_564 Sn137 . O144 2_564 82.433 yes
O104 . Sn137 . O144 2_564 178.520 yes
O112 . Sn137 . O144 2_564 86.208 yes
O46 2_565 Sn138 . O64 . 92.218 yes
O46 2_565 Sn138 . O91 2_565 170.584 yes
O64 . Sn138 . O91 2_565 94.306 yes
O46 2_565 Sn138 . O103 1_556 96.922 yes
O64 . Sn138 . O103 1_556 80.367 yes
O91 2_565 Sn138 . O103 1_556 90.864 yes
O46 2_565 Sn138 . O111 1_556 82.401 yes
O64 . Sn138 . O111 1_556 174.569 yes
O91 2_565 Sn138 . O111 1_556 90.951 yes
O103 1_556 Sn138 . O111 1_556 100.946 yes
O46 2_565 Sn138 . O143 2_565 91.707 yes
O64 . Sn138 . O143 2_565 93.927 yes
O91 2_565 Sn138 . O143 2_565 81.088 yes
O103 1_556 Sn138 . O143 2_565 169.805 yes
O111 1_556 Sn138 . O143 2_565 85.529 yes
O46 2_565 Sn138 . Bi163 2_665 95.858 yes
O64 . Sn138 . Bi163 2_665 39.081 yes
O91 2_565 Sn138 . Bi163 2_665 93.486 yes
O103 1_556 Sn138 . Bi163 2_665 41.286 yes
O111 1_556 Sn138 . Bi163 2_665 141.960 yes
O143 2_565 Sn138 . Bi163 2_665 132.478 yes
Bi1 2_555 O139 . Sn41 . 100.169 yes
Bi1 2_555 O139 . Sn42 2_554 119.440 yes
Sn41 . O139 . Sn42 2_554 138.223 yes
Bi2 2_565 O140 . Sn43 . 115.419 yes
Bi2 2_565 O140 . Sn44 2_564 101.677 yes
Sn43 . O140 . Sn44 2_564 137.626 yes
Sn3 . O141 . Bi10 2_564 116.199 yes
Sn3 . O141 . Sn136 2_564 138.341 yes
Bi10 2_564 O141 . Sn136 2_564 100.254 yes
Sn3 2_565 O142 . Bi9 2_565 113.423 yes
Sn3 2_565 O142 . Sn135 2_565 138.892 yes
Bi9 2_565 O142 . Sn135 2_565 100.554 yes
Sn4 . O143 . Bi12 2_564 115.474 yes
Sn4 . O143 . Sn138 2_564 131.188 yes
Bi12 2_564 O143 . Sn138 2_564 99.501 yes
Sn4 2_555 O144 . Bi11 2_565 109.578 yes
Sn4 2_555 O144 . Sn137 2_565 130.904 yes
Bi11 2_565 O144 . Sn137 2_565 99.342 yes
Sn14 2_564 O145 . Sn29 . 131.726 yes
Sn14 2_564 O145 . Bi132 2_564 107.088 yes
Sn29 . O145 . Bi132 2_564 104.129 yes
Bi1 2_555 O146 . Sn13 2_565 101.144 yes
Bi1 2_555 O146 . Sn30 . 108.405 yes
Sn13 2_565 O146 . Sn30 . 134.930 yes
Bi2 . O147 . Sn16 2_564 101.374 yes
Bi2 . O147 . Sn31 . 119.731 yes
Sn16 2_564 O147 . Sn31 . 130.215 yes
Sn15 2_565 O148 . Sn32 . 146.769 yes
Sn15 2_565 O148 . Bi133 2_565 100.379 yes
Sn32 . O148 . Bi133 2_565 109.150 yes
Sn14 2_564 O149 . Sn42 1_554 126.188 yes
Sn14 2_564 O149 . Bi164 1_554 105.292 yes
Sn42 1_554 O149 . Bi164 1_554 114.733 yes
Bi1 2_555 O150 . Sn13 2_565 109.094 yes
Bi1 2_555 O150 . Sn41 . 109.079 yes
Sn13 2_565 O150 . Sn41 . 129.757 yes
Bi2 . O151 . Sn16 2_564 104.707 yes
Bi2 . O151 . Sn44 1_554 107.223 yes
Sn16 2_564 O151 . Sn44 1_554 135.268 yes
Sn15 2_565 O152 . Sn43 . 135.031 yes
Sn15 2_565 O152 . Bi165 . 100.450 yes
Sn43 . O152 . Bi165 . 114.543 yes
Sn3 . O153 . Bi37 . 116.603 yes
Sn3 . O153 . Sn167 . 129.211 yes
Bi37 . O153 . Sn167 . 102.320 yes
Sn3 2_565 O154 . Bi38 . 104.719 yes
Sn3 2_565 O154 . Sn168 . 135.642 yes
Bi38 . O154 . Sn168 . 116.602 yes
Sn4 . O155 . Sn169 . 143.431 yes
Sn4 2_555 O156 . Bi40 . 118.174 yes
Sn4 2_555 O156 . Sn170 . 130.976 yes
Bi40 . O156 . Sn170 . 101.639 yes
O17 . Bi157 . O50 2_564 78.252 yes
O17 . Bi157 . O86 . 98.978 yes
O50 2_564 Bi157 . O86 . 70.356 yes
O17 . Bi157 . O88 . 178.698 yes
O50 2_564 Bi157 . O88 . 100.448 yes
O86 . Bi157 . O88 . 80.463 yes
O18 . Bi158 . O51 . 81.473 yes
O18 . Bi158 . O52 2_564 86.508 yes
O51 . Bi158 . O52 2_564 137.966 yes
O18 . Bi158 . O85 1_655 112.827 yes
O51 . Bi158 . O85 1_655 73.719 yes
O52 2_564 Bi158 . O85 1_655 74.313 yes
O18 . Bi158 . O87 1_655 158.555 yes
O51 . Bi158 . O87 1_655 99.749 yes
O52 2_564 Bi158 . O87 1_655 105.558 yes
O85 1_655 Bi158 . O87 1_655 87.795 yes
O18 . Bi158 . Sn167 1_655 100.430 yes
O51 . Bi158 . Sn167 1_655 105.428 yes
O52 2_564 Bi158 . Sn167 1_655 37.865 yes
O85 1_655 Bi158 . Sn167 1_655 36.523 yes
O87 1_655 Bi158 . Sn167 1_655 99.849 yes
O18 . Bi158 . Sn168 2_664 96.321 yes
O51 . Bi158 . Sn168 2_664 37.519 yes
O52 2_564 Bi158 . Sn168 2_664 105.321 yes
O85 1_655 Bi158 . Sn168 2_664 36.390 yes
O87 1_655 Bi158 . Sn168 2_664 97.401 yes
Sn167 1_655 Bi158 . Sn168 2_664 68.934 yes
O61 . Sn159 . O62 2_564 96.548 yes
O61 . Sn159 . O82 . 77.244 yes
O62 2_564 Sn159 . O82 . 85.080 yes
O61 . Sn159 . O93 . 86.598 yes
O62 2_564 Sn159 . O93 . 175.197 yes
O82 . Sn159 . O93 . 99.184 yes
O61 . Sn159 . O94 2_564 174.653 yes
O62 2_564 Sn159 . O94 2_564 87.108 yes
O82 . Sn159 . O94 2_564 99.256 yes
O93 . Sn159 . O94 2_564 90.009 yes
O61 . Sn159 . O129 . 94.850 yes
O62 2_564 Sn159 . O129 . 101.664 yes
O82 . Sn159 . O129 . 170.249 yes
O93 . Sn159 . O129 . 74.387 yes
O94 2_564 Sn159 . O129 . 88.204 yes
O63 1_545 Sn160 . O64 2_564 86.011 yes
O63 1_545 Sn160 . O81 1_655 90.760 yes
O64 2_564 Sn160 . O81 1_655 83.108 yes
O63 1_545 Sn160 . O95 1_545 85.847 yes
O64 2_564 Sn160 . O95 1_545 171.066 yes
O81 1_655 Sn160 . O95 1_545 100.671 yes
O63 1_545 Sn160 . O96 2_564 172.625 yes
O64 2_564 Sn160 . O96 2_564 99.276 yes
O81 1_655 Sn160 . O96 2_564 94.959 yes
O95 1_545 Sn160 . O96 2_564 88.517 yes
O63 1_545 Sn160 . Bi119 1_545 44.915 yes
O64 2_564 Sn160 . Bi119 1_545 130.926 yes
O81 1_655 Sn160 . Bi119 1_545 95.254 yes
O95 1_545 Sn160 . Bi119 1_545 41.079 yes
O96 2_564 Sn160 . Bi119 1_545 129.593 yes
O63 1_545 Sn160 . O130 . 88.467 yes
O64 2_564 Sn160 . O130 . 84.543 yes
O81 1_655 Sn160 . O130 . 167.651 yes
O95 1_545 Sn160 . O130 . 91.568 yes
O96 2_564 Sn160 . O130 . 86.935 yes
O63 1_545 Sn160 . Bi163 1_655 90.730 yes
O64 2_564 Sn160 . Bi163 1_655 39.670 yes
O81 1_655 Sn160 . Bi163 1_655 43.616 yes
O95 1_545 Sn160 . Bi163 1_655 144.140 yes
O96 2_564 Sn160 . Bi163 1_655 96.622 yes
Bi119 1_545 Sn160 . O130 . 92.893 yes
Bi119 1_545 Sn160 . Bi163 1_655 123.522 yes
O130 . Sn160 . Bi163 1_655 124.059 yes
Sn3 . O161 . Bi25 . 118.762 yes
Sn3 . O161 . Sn128 1_455 133.377 yes
Bi25 . O161 . Sn128 1_455 103.022 yes
Sn4 . O162 . Sn127 . 138.108 yes
O21 . Bi163 . O64 2_464 108.284 yes
O21 . Bi163 . O81 . 109.513 yes
O64 2_464 Bi163 . O81 . 73.318 yes
O21 . Bi163 . O83 2_555 136.107 yes
O64 2_464 Bi163 . O83 2_555 115.320 yes
O81 . Bi163 . O83 2_555 88.089 yes
O21 . Bi163 . O103 2_465 98.498 yes
O64 2_464 Bi163 . O103 2_465 72.933 yes
O81 . Bi163 . O103 2_465 141.370 yes
O83 2_555 Bi163 . O103 2_465 89.711 yes
O21 . Bi163 . Sn138 2_464 106.803 yes
O64 2_464 Bi163 . Sn138 2_464 35.888 yes
O81 . Bi163 . Sn138 2_464 107.330 yes
O83 2_555 Bi163 . Sn138 2_464 105.410 yes
O103 2_465 Bi163 . Sn138 2_464 37.046 yes
O21 . Bi163 . Sn160 1_455 111.268 yes
O64 2_464 Bi163 . Sn160 1_455 36.336 yes
O81 . Bi163 . Sn160 1_455 37.132 yes
O83 2_555 Bi163 . Sn160 1_455 106.712 yes
O103 2_465 Bi163 . Sn160 1_455 108.134 yes
Sn138 2_464 Bi163 . Sn160 1_455 71.522 yes
O17 1_556 Bi164 . O22 . 79.987 yes
O17 1_556 Bi164 . O104 2_465 72.621 yes
O22 . Bi164 . O104 2_465 103.554 yes
O17 1_556 Bi164 . O149 1_556 65.616 yes
O22 . Bi164 . O149 1_556 98.857 yes
O104 2_465 Bi164 . O149 1_556 127.684 yes
O20 . Bi165 . O23 . 83.251 yes
O20 . Bi165 . O101 2_565 66.798 yes
O23 . Bi165 . O101 2_565 100.611 yes
O20 . Bi165 . O152 . 68.462 yes
O23 . Bi165 . O152 . 99.865 yes
O101 2_565 Bi165 . O152 . 127.582 yes
O24 . Bi166 . O61 2_565 87.426 yes
O24 . Bi166 . O82 2_565 99.419 yes
O61 2_565 Bi166 . O82 2_565 65.580 yes
O24 . Bi166 . O84 1_556 155.626 yes
O61 2_565 Bi166 . O84 1_556 116.668 yes
O82 2_565 Bi166 . O84 1_556 94.376 yes
O24 . Bi166 . O102 2_565 103.344 yes
O61 2_565 Bi166 . O102 2_565 74.891 yes
O82 2_565 Bi166 . O102 2_565 132.963 yes
O84 1_556 Bi166 . O102 2_565 81.062 yes
O24 . Bi166 . Sn135 2_565 98.923 yes
O61 2_565 Bi166 . Sn135 2_565 37.166 yes
O82 2_565 Bi166 . Sn135 2_565 98.449 yes
O84 1_556 Bi166 . Sn135 2_565 98.800 yes
O102 2_565 Bi166 . Sn135 2_565 37.850 yes
O33 . Sn167 . O52 2_464 86.397 yes
O33 . Sn167 . O70 2_564 98.807 yes
O52 2_464 Sn167 . O70 2_564 100.949 yes
O33 . Sn167 . O85 . 172.844 yes
O52 2_464 Sn167 . O85 . 87.964 yes
O70 2_564 Sn167 . O85 . 86.584 yes
O33 . Sn167 . O100 2_464 80.444 yes
O52 2_464 Sn167 . O100 2_464 78.550 yes
O70 2_564 Sn167 . O100 2_464 179.112 yes
O85 . Sn167 . O100 2_464 94.123 yes
O33 . Sn167 . O153 . 91.959 yes
O52 2_464 Sn167 . O153 . 177.945 yes
O70 2_564 Sn167 . O153 . 78.073 yes
O85 . Sn167 . O153 . 93.769 yes
O100 2_464 Sn167 . O153 . 102.404 yes
O33 . Sn167 . Bi158 1_455 133.285 yes
O52 2_464 Sn167 . Bi158 1_455 47.385 yes
O70 2_564 Sn167 . Bi158 1_455 96.815 yes
O85 . Sn167 . Bi158 1_455 40.673 yes
O100 2_464 Sn167 . Bi158 1_455 83.391 yes
O153 . Sn167 . Bi158 1_455 134.397 yes
O34 . Sn168 . O51 2_465 93.331 yes
O34 . Sn168 . O69 2_565 101.012 yes
O51 2_465 Sn168 . O69 2_565 97.422 yes
O34 . Sn168 . O85 2_565 172.554 yes
O51 2_465 Sn168 . O85 2_565 85.242 yes
O69 2_565 Sn168 . O85 2_565 86.423 yes
O34 . Sn168 . O99 2_465 79.797 yes
O51 2_465 Sn168 . O99 2_465 91.211 yes
O69 2_565 Sn168 . O99 2_465 171.252 yes
O85 2_565 Sn168 . O99 2_465 92.915 yes
O34 . Sn168 . O154 . 95.843 yes
O51 2_465 Sn168 . O154 . 170.766 yes
O69 2_565 Sn168 . O154 . 79.806 yes
O85 2_565 Sn168 . O154 . 85.792 yes
O99 2_465 Sn168 . O154 . 91.447 yes
O34 . Sn168 . Bi158 2_465 136.744 yes
O51 2_465 Sn168 . Bi158 2_465 44.778 yes
O69 2_565 Sn168 . Bi158 2_465 95.768 yes
O85 2_565 Sn168 . Bi158 2_465 40.696 yes
O99 2_465 Sn168 . Bi158 2_465 89.353 yes
O154 . Sn168 . Bi158 2_465 126.418 yes
O35 . Sn169 . O50 2_564 99.941 yes
O35 . Sn169 . O72 2_564 97.195 yes
O50 2_564 Sn169 . O72 2_564 89.968 yes
O35 . Sn169 . O86 . 178.534 yes
O50 2_564 Sn169 . O86 . 78.595 yes
O72 2_564 Sn169 . O86 . 82.901 yes
O35 . Sn169 . O98 2_564 83.246 yes
O50 2_564 Sn169 . O98 2_564 93.651 yes
O72 2_564 Sn169 . O98 2_564 176.225 yes
O86 . Sn169 . O98 2_564 96.755 yes
O35 . Sn169 . Bi117 . 42.091 yes
O50 2_564 Sn169 . Bi117 . 100.547 yes
O72 2_564 Sn169 . Bi117 . 138.966 yes
O86 . Sn169 . Bi117 . 137.948 yes
O98 2_564 Sn169 . Bi117 . 41.199 yes
O35 . Sn169 . O155 . 88.392 yes
O50 2_564 Sn169 . O155 . 171.603 yes
O72 2_564 Sn169 . O155 . 87.940 yes
O86 . Sn169 . O155 . 93.073 yes
O98 2_564 Sn169 . O155 . 88.325 yes
Bi117 . Sn169 . O155 . 86.308 yes
O36 . Sn170 . O49 2_565 85.720 yes
O36 . Sn170 . O71 2_565 91.436 yes
O49 2_565 Sn170 . O71 2_565 99.979 yes
O36 . Sn170 . O86 2_555 168.024 yes
O49 2_565 Sn170 . O86 2_555 82.550 yes
O71 2_565 Sn170 . O86 2_555 92.956 yes
O36 . Sn170 . O97 2_565 84.340 yes
O49 2_565 Sn170 . O97 2_565 78.824 yes
O71 2_565 Sn170 . O97 2_565 175.675 yes
O86 2_555 Sn170 . O97 2_565 91.011 yes
O36 . Sn170 . O156 . 92.923 yes
O49 2_565 Sn170 . O156 . 178.615 yes
O71 2_565 Sn170 . O156 . 80.319 yes
O86 2_555 Sn170 . O156 . 98.794 yes
O97 2_565 Sn170 . O156 . 100.779 yes
Sn29 . O171 . Sn30 2_554 146.714 yes
Sn29 . O171 . Bi126 1_455 103.298 yes
Sn30 2_554 O171 . Bi126 1_455 106.617 yes
Sn31 . O172 . Sn32 2_564 129.001 yes
Sn31 . O172 . Bi125 . 114.509 yes
Sn32 2_564 O172 . Bi125 . 105.467 yes
O45 2_564 Bi173 . O69 . 122.660 yes
O45 2_564 Bi173 . O87 . 100.562 yes
O69 . Bi173 . O87 . 102.606 yes
O45 2_564 Bi173 . O109 . 60.363 yes
O69 . Bi173 . O109 . 69.407 yes
O87 . Bi173 . O109 . 86.895 yes
Sn15 . Bi174 . O46 2_554 103.353 yes
Sn15 . Bi174 . O48 . 104.955 yes
O46 2_554 Bi174 . O48 . 92.253 yes
Sn15 . Bi174 . O72 2_564 37.193 yes
O46 2_554 Bi174 . O72 2_564 139.106 yes
O48 . Bi174 . O72 2_564 90.595 yes
Sn15 . Bi174 . O88 . 95.630 yes
O46 2_554 Bi174 . O88 . 94.938 yes
O48 . Bi174 . O88 . 155.981 yes
O72 2_564 Bi174 . O88 . 98.733 yes
Sn15 . Bi174 . O112 2_564 36.507 yes
O46 2_554 Bi174 . O112 2_564 67.825 yes
O48 . Bi174 . O112 2_564 113.502 yes
O72 2_564 Bi174 . O112 2_564 73.700 yes
O88 . Bi174 . O112 2_564 90.408 yes
O5 . Sn175 . O65 1_545 89.914 yes
O5 . Sn175 . O66 2_564 102.403 yes
O65 1_545 Sn175 . O66 2_564 91.349 yes
O5 . Sn175 . O81 . 177.073 yes
O65 1_545 Sn175 . O81 . 87.165 yes
O66 2_564 Sn175 . O81 . 77.881 yes
O5 . Sn175 . O113 1_545 76.115 yes
O65 1_545 Sn175 . O113 1_545 87.205 yes
O66 2_564 Sn175 . O113 1_545 177.922 yes
O81 . Sn175 . O113 1_545 103.523 yes
O5 . Sn175 . O114 2_564 83.684 yes
O65 1_545 Sn175 . O114 2_564 172.914 yes
O66 2_564 Sn175 . O114 2_564 92.986 yes
O81 . Sn175 . O114 2_564 99.221 yes
O113 1_545 Sn175 . O114 2_564 88.308 yes
O16 . Sn176 . O67 . 93.169 yes
O16 . Sn176 . O68 2_564 94.315 yes
O67 . Sn176 . O68 2_564 100.049 yes
O16 . Sn176 . O82 . 176.635 yes
O67 . Sn176 . O82 . 88.294 yes
O68 2_564 Sn176 . O82 . 88.409 yes
O16 . Sn176 . O115 . 84.744 yes
O67 . Sn176 . O115 . 82.494 yes
O68 2_564 Sn176 . O115 . 177.344 yes
O82 . Sn176 . O115 . 92.448 yes
O16 . Sn176 . O116 2_564 74.703 yes
O67 . Sn176 . O116 2_564 163.066 yes
O68 2_564 Sn176 . O116 2_564 92.735 yes
O82 . Sn176 . O116 2_564 103.223 yes
O115 . Sn176 . O116 2_564 84.622 yes

loop_
_geom_bond_atom_site_label_1
_geom_bond_site_symmetry_1
_geom_bond_atom_site_label_2
_geom_bond_site_symmetry_2
_geom_bond_distance
_geom_bond_publ_flag
Bi1 . O83 . 2.159 yes
Bi1 . O139 2_554 2.476 yes
Bi1 . O146 2_554 2.425 yes
Bi1 . O150 2_554 2.216 yes
Bi2 . O84 . 2.131 yes
Bi2 . O140 2_564 2.421 yes
Bi2 . O147 . 2.349 yes
Bi2 . O151 . 2.246 yes
Sn3 . O129 . 2.032 yes
Sn3 . O141 . 2.056 yes
Sn3 . O142 2_564 2.069 yes
Sn3 . O153 . 2.061 yes
Sn3 . O154 2_564 2.060 yes
Sn3 . O161 . 2.051 yes
Sn4 . O130 . 2.072 yes
Sn4 . O143 . 2.066 yes
Sn4 . O144 2_554 2.071 yes
Sn4 . O155 . 2.060 yes
Sn4 . O156 2_554 2.065 yes
Sn4 . O162 . 2.058 yes
O5 . Sn127 . 2.039 yes
O5 . Bi131 1_545 2.218 yes
O5 . Sn175 . 2.023 yes
O16 . Sn128 . 2.061 yes
O16 . Bi134 2_564 2.347 yes
O16 . Sn176 . 2.044 yes
O17 . Bi131 1_545 2.203 yes
O17 . Bi132 2_564 2.061 yes
O17 . Bi157 . 2.529 yes
O18 . Bi133 . 2.082 yes
O18 . Bi134 2_564 2.523 yes
O18 . Bi158 . 2.253 yes
Bi9 . O21 . 2.334 yes
Bi9 . Sn41 . 3.348 yes
Bi9 . O66 2_564 2.412 yes
Bi9 . O77 . 2.216 yes
Bi9 . O90 2_564 2.225 yes
Bi9 . O142 2_564 2.547 yes
Bi10 . O22 . 2.395 yes
Bi10 . O65 2_565 2.520 yes
Bi10 . O78 . 2.352 yes
Bi10 . O89 2_565 2.239 yes
Bi10 . O141 2_565 2.367 yes
Bi11 . O23 . 2.484 yes
Bi11 . O68 2_564 2.437 yes
Bi11 . O79 . 2.467 yes
Bi11 . O92 2_564 2.250 yes
Bi11 . O144 2_564 2.478 yes
Bi12 . O24 . 2.418 yes
Bi12 . O67 2_565 2.310 yes
Bi12 . O80 . 2.075 yes
Bi12 . O91 2_565 2.244 yes
Bi12 . O143 2_565 2.583 yes
Sn13 . O18 2_564 2.055 yes
Sn13 . Bi37 . 3.347 yes
Sn13 . O70 2_564 2.047 yes
Sn13 . O74 2_564 2.044 yes
Sn13 . O110 2_564 2.062 yes
Sn13 . O146 2_564 2.054 yes
Sn13 . O150 2_564 2.039 yes
Sn14 . O17 2_565 2.046 yes
Sn14 . O69 2_565 2.054 yes
Sn14 . O73 2_565 2.046 yes
Sn14 . O109 2_565 2.051 yes
Sn14 . O145 2_565 2.043 yes
Sn14 . O149 2_565 2.060 yes
Sn15 . O20 2_564 2.048 yes
Sn15 . O72 2_564 2.060 yes
Sn15 . O76 2_564 2.062 yes
Sn15 . O112 2_564 2.055 yes
Sn15 . Bi133 . 3.293 yes
Sn15 . O148 2_564 2.054 yes
Sn15 . O152 2_564 2.068 yes
Sn15 . Bi174 . 3.357 yes
Sn16 . O19 2_565 2.050 yes
Sn16 . O71 2_565 2.060 yes
Sn16 . O75 2_565 2.041 yes
Sn16 . O111 2_565 2.052 yes
Sn16 . O147 2_565 2.050 yes
Sn16 . O151 2_565 2.057 yes
O17 . Sn123 1_455 2.045 yes
O17 . Bi164 1_554 2.382 yes
O18 . Bi26 2_564 2.253 yes
O18 . Sn124 1_455 2.042 yes
O19 . Bi27 2_564 2.242 yes
O19 . Sn121 . 2.040 yes
O20 . Sn122 . 2.028 yes
O20 . Bi165 . 2.230 yes
O21 . Bi26 2_564 2.096 yes
O21 . Bi163 . 2.154 yes
O22 . Bi25 2_565 2.446 yes
O22 . Bi164 . 2.073 yes
O23 . Bi28 2_564 2.135 yes
O23 . Bi118 2_564 2.445 yes
O23 . Bi165 . 2.132 yes
O24 . Bi27 2_565 2.250 yes
O24 . Bi117 2_565 2.480 yes
O24 . Bi166 . 2.268 yes
Bi25 . O60 2_464 2.209 yes
Bi25 . O87 2_565 2.114 yes
Bi25 . O107 2_465 2.319 yes
Bi25 . O161 . 2.343 yes
Bi26 . O87 1_556 2.426 yes
Bi26 . O108 2_465 2.310 yes
Bi26 . O110 2_565 2.421 yes
Bi26 . Sn124 2_465 3.366 yes
Bi27 . O88 2_555 2.556 yes
Bi27 . O105 2_565 2.476 yes
Bi27 . O111 2_565 2.263 yes
Bi28 . O57 2_565 2.202 yes
Bi28 . O88 1_556 2.489 yes
Bi28 . O106 2_565 2.296 yes
Sn29 . O34 2_564 2.041 yes
Sn29 . O56 2_464 2.051 yes
Sn29 . O96 2_464 2.049 yes
Sn29 . O114 2_564 2.053 yes
Sn29 . Bi126 1_455 3.359 yes
Sn29 . Bi132 2_564 3.361 yes
Sn29 . O145 . 2.040 yes
Sn29 . O171 . 2.052 yes
Sn30 . O33 2_565 2.043 yes
Sn30 . O55 2_465 2.051 yes
Sn30 . O95 2_465 2.047 yes
Sn30 . O113 2_565 2.054 yes
Sn30 . O146 . 2.056 yes
Sn30 . O171 2_555 2.045 yes
Sn31 . O36 2_564 2.046 yes
Sn31 . O54 2_564 2.046 yes
Sn31 . O94 2_564 2.069 yes
Sn31 . O116 2_564 2.032 yes
Sn31 . O147 . 2.061 yes
Sn31 . O172 . 2.041 yes
Sn32 . O35 2_565 2.047 yes
Sn32 . O53 2_565 2.073 yes
Sn32 . O93 2_565 2.038 yes
Sn32 . O115 2_565 2.079 yes
Sn32 . O148 . 2.042 yes
Sn32 . O172 2_565 2.047 yes
O33 . Bi119 1_455 2.320 yes
O33 . Sn167 . 2.047 yes
O34 . Bi120 1_455 2.229 yes
O34 . Sn168 . 2.041 yes
O35 . Bi117 . 2.291 yes
O35 . Sn169 . 2.048 yes
O36 . Bi118 . 2.419 yes
O36 . Sn170 . 2.042 yes
Bi37 . O47 . 2.160 yes
Bi37 . O70 2_564 2.189 yes
Bi37 . O74 2_564 2.303 yes
Bi37 . O78 2_564 2.482 yes
Bi37 . O153 . 2.443 yes
Bi38 . O47 2_565 2.152 yes
Bi38 . O93 2_565 2.263 yes
Bi38 . O129 2_565 2.220 yes
Bi38 . O154 . 2.345 yes
Bi39 . O48 . 2.202 yes
Bi39 . O96 2_564 2.595 yes
Bi39 . O130 . 2.359 yes
Bi40 . O48 2_555 2.144 yes
Bi40 . O71 2_565 2.203 yes
Bi40 . O75 2_565 2.480 yes
Bi40 . O79 2_565 2.558 yes
Bi40 . O156 . 2.354 yes
Sn41 . O58 2_564 2.055 yes
Sn41 . O66 2_564 2.074 yes
Sn41 . O90 2_564 2.046 yes
Sn41 . O105 2_565 2.068 yes
Sn41 . O139 . 2.046 yes
Sn41 . O150 . 2.054 yes
Sn42 . O57 2_565 2.062 yes
Sn42 . O65 2_565 2.060 yes
Sn42 . O89 2_565 2.047 yes
Sn42 . O106 2_565 2.057 yes
Sn42 . O139 2_555 2.047 yes
Sn42 . O149 1_556 2.064 yes
Sn43 . O60 2_564 2.065 yes
Sn43 . O68 2_564 2.068 yes
Sn43 . O92 2_564 2.044 yes
Sn43 . O107 2_565 2.041 yes
Sn43 . O140 . 2.048 yes
Sn43 . O152 . 2.073 yes
Sn44 . O59 2_565 2.056 yes
Sn44 . O67 2_565 2.064 yes
Sn44 . O91 2_565 2.049 yes
Sn44 . O108 2_565 2.052 yes
Sn44 . O140 2_565 2.046 yes
Sn44 . O151 1_556 2.064 yes
O45 . Sn135 . 2.044 yes
O45 . Sn136 2_564 2.039 yes
O45 . Bi173 2_565 2.459 yes
O46 . Sn137 1_545 2.046 yes
O46 . Sn138 2_564 2.049 yes
O46 . Bi174 2_555 2.412 yes
O47 . Bi125 . 2.444 yes
O48 . Bi126 . 2.276 yes
O48 . Bi174 . 2.416 yes
O49 . Sn121 . 2.064 yes
O49 . Sn170 2_564 2.068 yes
O50 . Sn122 . 2.055 yes
O50 . Bi157 2_565 2.271 yes
O50 . Sn169 2_565 2.062 yes
O51 . Sn123 . 2.058 yes
O51 . Bi158 . 2.389 yes
O51 . Sn168 2_664 2.066 yes
O52 . Sn124 . 2.069 yes
O52 . Bi158 2_565 2.485 yes
O52 . Sn167 2_665 2.072 yes
O53 . Sn122 2_564 2.069 yes
O53 . Bi125 . 2.425 yes
O54 . Sn121 2_565 2.055 yes
O54 . Bi125 2_565 2.528 yes
O55 . Sn124 2_564 2.057 yes
O55 . Bi126 1_565 2.325 yes
O56 . Sn123 2_565 2.053 yes
O56 . Bi126 2_565 2.276 yes
O57 . Sn127 1_565 2.050 yes
O58 . Bi117 2_565 2.534 yes
O58 . Sn127 2_565 2.057 yes
O59 . Bi120 2_564 2.595 yes
O59 . Sn128 . 2.055 yes
O60 . Sn128 2_565 2.061 yes
O61 . Sn135 . 2.062 yes
O61 . Sn159 . 2.058 yes
O61 . Bi166 2_564 2.210 yes
O62 . Bi118 . 2.415 yes
O62 . Sn136 . 2.051 yes
O62 . Sn159 2_565 2.047 yes
O63 . Bi119 . 2.342 yes
O63 . Sn137 . 2.059 yes
O63 . Sn160 1_565 2.057 yes
O64 . Sn138 . 2.050 yes
O64 . Sn160 2_565 2.047 yes
O64 . Bi163 2_665 2.205 yes
O65 . Sn175 1_565 2.065 yes
O66 . Sn175 2_565 2.069 yes
O67 . Sn176 . 2.056 yes
O68 . Sn176 2_565 2.067 yes
O69 . Sn168 2_564 2.060 yes
O69 . Bi173 . 2.550 yes
O70 . Sn167 2_565 2.059 yes
O71 . Sn170 2_564 2.071 yes
O72 . Sn169 2_565 2.062 yes
O72 . Bi174 2_565 2.321 yes
O73 . Sn122 2_564 2.033 yes
O73 . Bi132 2_564 2.255 yes
O74 . Sn121 2_565 2.049 yes
O75 . Sn124 2_564 2.045 yes
O76 . Sn123 2_565 2.067 yes
O76 . Bi133 2_565 2.518 yes
O77 . Bi117 . 2.210 yes
O78 . Bi118 . 2.258 yes
O78 . Bi131 2_565 2.428 yes
O79 . Bi119 . 2.249 yes
O79 . Bi134 2_564 2.117 yes
O80 . Bi120 . 2.037 yes
O81 . Sn160 1_455 2.050 yes
O81 . Bi163 . 2.342 yes
O81 . Sn175 . 2.032 yes
O82 . Sn159 . 2.039 yes
O82 . Bi166 2_564 2.492 yes
O82 . Sn176 . 2.056 yes
O83 . Bi163 2_554 2.202 yes
O84 . Bi125 . 2.154 yes
O84 . Bi166 1_554 2.491 yes
O85 . Bi158 1_455 2.249 yes
O85 . Sn167 . 2.053 yes
O85 . Sn168 2_564 2.046 yes
O86 . Bi157 . 2.246 yes
O86 . Sn169 . 2.047 yes
O86 . Sn170 2_554 2.051 yes
O87 . Bi158 1_455 2.323 yes
O87 . Bi173 . 2.415 yes
O88 . Bi157 . 2.273 yes
O88 . Bi174 . 2.189 yes
O89 . Sn136 2_564 2.045 yes
O90 . Sn135 2_565 2.044 yes
O91 . Sn138 2_564 2.047 yes
O92 . Sn137 2_565 2.047 yes
O93 . Sn159 . 2.045 yes
O94 . Bi118 . 2.537 yes
O94 . Sn159 2_565 2.067 yes
O95 . Bi119 . 2.209 yes
O95 . Sn160 1_565 2.042 yes
O96 . Sn160 2_565 2.056 yes
O97 . Sn127 1_565 2.067 yes
O97 . Bi131 . 2.502 yes
O97 . Sn170 2_564 2.076 yes
O98 . Bi117 2_565 2.256 yes
O98 . Sn127 2_565 2.059 yes
O98 . Sn169 2_565 2.065 yes
O99 . Bi120 2_564 2.291 yes
O99 . Sn128 . 2.065 yes
O99 . Sn168 2_664 2.071 yes
O100 . Sn128 2_565 2.061 yes
O100 . Bi134 . 2.365 yes
O100 . Sn167 2_665 2.061 yes
O101 . Sn122 2_564 2.054 yes
O101 . Sn136 1_554 2.047 yes
O101 . Bi165 2_564 2.305 yes
O102 . Sn121 2_565 2.066 yes
O102 . Sn135 . 2.065 yes
O102 . Bi166 2_564 2.348 yes
O103 . Sn124 2_564 2.071 yes
O103 . Sn138 1_554 2.078 yes
O103 . Bi163 2_664 2.276 yes
O104 . Sn123 2_565 2.059 yes
O104 . Sn137 . 2.049 yes
O104 . Bi164 2_664 2.319 yes
O105 . Sn121 . 2.063 yes
O106 . Sn122 . 2.062 yes
O107 . Sn123 . 2.062 yes
O108 . Sn124 . 2.058 yes
O109 . Sn136 1_554 2.057 yes
O109 . Bi173 . 2.446 yes
O110 . Sn135 . 2.073 yes
O111 . Sn138 1_554 2.049 yes
O112 . Sn137 . 2.073 yes
O112 . Bi174 2_565 2.215 yes
O113 . Bi131 . 2.287 yes
O113 . Sn175 1_565 2.064 yes
O114 . Bi132 . 2.372 yes
O114 . Sn175 2_565 2.063 yes
O115 . Bi133 . 2.495 yes
O115 . Sn176 . 2.071 yes
O116 . Bi134 . 2.394 yes
O116 . Sn176 2_565 2.049 yes
Bi117 . Sn169 . 3.354 yes
Bi119 . Sn160 1_565 3.294 yes
Bi125 . O172 . 2.246 yes
Bi126 . O171 1_655 2.229 yes
Sn127 . O162 . 2.041 yes
Sn128 . O161 1_655 2.046 yes
O129 . Sn159 . 2.043 yes
O130 . Sn160 . 2.054 yes
Bi132 . O145 2_565 2.219 yes
Bi133 . O148 2_564 2.230 yes
Sn135 . O142 2_564 2.064 yes
Sn135 . Bi166 2_564 3.333 yes
Sn136 . O141 2_565 2.055 yes
Sn137 . O144 2_564 2.079 yes
Sn138 . O143 2_565 2.072 yes
Sn138 . Bi163 2_665 3.378 yes
O149 . Bi164 1_554 2.478 yes
O152 . Bi165 . 2.491 yes
O153 . Sn167 . 2.061 yes
O154 . Sn168 . 2.058 yes
O155 . Sn169 . 2.061 yes
O156 . Sn170 . 2.058 yes
Bi158 . Sn167 1_655 3.364 yes
Bi158 . Sn168 2_664 3.361 yes
Sn160 . Bi163 1_655 3.351 yes
